data_1559528
loop_
_publ_author_name
'Dronskowski, Richard'
'Simon, Arndt'

_publ_section_title
;
 Synthesis and Crystal Structure of Tl0.8Sn0.6Mo7O11. Mo14O34 Clusters
 Containing Three Condensed Mo6 Octahedra
;
_journal_name_full 'Acta Chemica Scandinavica'
_journal_page_first 850
_journal_page_last 859
_journal_paper_doi 10.3891/acta.chem.scand.45-0850
_journal_volume 45
_journal_year 1991
_chemical_formula_sum 'Mo7 O11 Sn0.6 Tl0.8'
_chemical_formula_weight 1082.31
_chemical_name_common
;
Tl0.8Sn0.6Mo7O11
;
_space_group_IT_number 14
_space_group_name_Hall '-P 2yab'
_space_group_name_H-M_alt 'P 1 21/a 1'
_symmetry_cell_setting monoclinic
_symmetry_Int_Tables_number 14
_symmetry_space_group_name_Hall '-P 2yab'
_symmetry_space_group_name_H-M 'P 1 21/a 1'
_cell_angle_alpha 90.
_cell_angle_beta 104.14(1)
_cell_angle_gamma 90.
_cell_formula_units_Z 4
_cell_length_a 9.972(1)
_cell_length_b 9.362(1)
_cell_length_c 10.362(1)
_cell_volume 938.06(17)
_diffrn_ambient_temperature 296
_diffrn_radiation_probe x-ray
_diffrn_radiation_type MoK\a
_diffrn_radiation_wavelength 0.71069
_exptl_absorpt_coefficient_mu 22.97
_exptl_crystal_density_diffrn 7.662
_exptl_crystal_F_000 1899
_refine_ls_number_parameters 193
_refine_ls_number_reflns 1436
_refine_ls_R_factor_gt 0.051
_refine_ls_wR_factor_gt 0.046
_cod_data_source_file Acta-Chem-Scand-1991-45-850.cif
_cod_data_source_block 1
_cod_original_cell_volume 938.07(17)
_cod_original_sg_symbol_H-M 'P 21/a'
_cod_database_code 1559528

loop_
_space_group_symop_id
_space_group_symop_operation_xyz
1 x,y,z
2 1/2-x,1/2+y,-z
3 -x,-y,-z
4 1/2+x,1/2-y,z

loop_
_atom_site_label
_atom_site_type_symbol
_atom_site_thermal_displace_type
_atom_site_fract_x
_atom_site_fract_y
_atom_site_fract_z
_atom_site_occupancy
_atom_site_U_iso_or_equiv
_atom_site_calc_flag
_atom_site_refinement_flags
_atom_site_disorder_assembly
_atom_site_disorder_group
Tl1 Tl Uiso 0.5132(2) 0.5036(2) 0.0182(2) 0.390(10) 0.0274(7) . . . .
Tl2 Tl Uiso 0.5612(3) 0.4934(3) 0.2998(3) 0.380(10) 0.0212(9) . . . .
Sn Sn Uiso 0.4550(3) 0.5006(3) 0.6488(4) 0.610(10) 0.0229(9) . . . .
Mo1 Mo Uiso 0.11910(10) 0.38550(10) 0.13910(10) 1.000 0.0113(4) . . . .
Mo2 Mo Uiso 0.91310(10) 0.38090(10) 0.28190(10) 1.000 0.0141(4) . . . .
Mo3 Mo Uiso 0.22610(10) 0.63140(10) 0.28330(10) 1.000 0.0155(4) . . . .
Mo4 Mo Uiso 0.84400(10) 0.3726(2) 0.0010(2) 1.000 0.0176(5) . . . .
Mo5 Mo Uiso 0.19200(10) 0.38430(10) 0.41270(10) 1.000 0.0112(4) . . . .
Mo6 Mo Uiso 0.05030(10) 0.38210(10) 0.86360(10) 1.000 0.0122(4) . . . .
Mo7 Mo Uiso 0.97510(10) 0.3777(2) 0.58410(10) 1.000 0.0169(5) . . . .
O1 O Uiso 0.3261(11) 0.7576(11) 0.9984(11) 1.000 0.021(4) . . . .
O2 O Uiso 0.3990(10) 0.7561(11) 0.2846(10) 1.000 0.015(4) . . . .
O3 O Uiso 0.3175(10) 0.2537(10) 0.5705(10) 1.000 0.012(4) . . . .
O4 O Uiso 0.1491(11) 0.5008(11) 0.5712(11) 1.000 0.021(4) . . . .
O5 O Uiso 0.2185(10) 0.5056(11) 0.8588(10) 1.000 0.018(3) . . . .
O6 O Uiso 0.7126(10) 0.4897(12) 0.8547(11) 1.000 0.024(4) . . . .
O7 O Uiso 0.3913(12) 0.2587(12) 0.8600(12) 1.000 0.021(4) . . . .
O8 O Uiso 0.6453(10) 0.4920(11) 0.5749(10) 1.000 0.016(3) . . . .
O9 O Uiso 0.9687(11) 0.7432(10) 0.5682(10) 1.000 0.014(4) . . . .
O10 O Uiso 0.2548(11) 0.7580(10) 0.7116(11) 1.000 0.019(4) . . . .
O11 O Uiso 0.9637(12) 0.2449(12) 0.1482(11) 1.000 0.021(4) . . . .

loop_
_atom_type_symbol
_atom_type_description
_atom_type_scat_dispersion_real
_atom_type_scat_dispersion_imag
_atom_type_scat_source
Mo Mo -1.6832 0.6857 ' International Tables Vol C Tables 4.2.6.8 and 6.1.1.4'
O O 0.0106 0.0060 ' International Tables Vol C Tables 4.2.6.8 and 6.1.1.4'
Sn Sn -0.6537 1.4246 ' International Tables Vol C Tables 4.2.6.8 and 6.1.1.4'
Tl Tl -2.8358 9.6688 ' International Tables Vol C Tables 4.2.6.8 and 6.1.1.4'

loop_
_geom_angle_atom_site_label_1
_geom_angle_atom_site_label_2
_geom_angle_atom_site_label_3
_geom_angle
_geom_angle_site_symmetry_1
_geom_angle_site_symmetry_2
_geom_angle_site_symmetry_3
_geom_angle_publ_flag
O1 Tl1 O5 56.5(3) 1_554 . 1_554 yes
O1 Tl1 O6 119.8(3) 1_554 . 1_554 yes
O1 Tl1 O7 114.8(3) 1_554 . 1_554 yes
O1 Tl1 O11 58.5(3) 1_554 . 2_655 yes
Tl1 Tl1 O1 79.5(4) 3_665 . 1_554 yes
O1 Tl1 O1 172.2(3) 1_554 . 3_666 yes
O1 Tl1 O5 126.4(3) 1_554 . 3_666 yes
O1 Tl1 O6 58.0(3) 1_554 . 3_666 yes
O1 Tl1 O7 60.4(3) 1_554 . 3_666 yes
O1 Tl1 O11 120.9(3) 1_554 . 4_455 yes
O5 Tl1 O6 113.3(3) 1_554 . 1_554 yes
O5 Tl1 O7 58.4(3) 1_554 . 1_554 yes
O5 Tl1 O11 82.9(3) 1_554 . 2_655 yes
Tl1 Tl1 O5 34.0(4) 3_665 . 1_554 yes
O1 Tl1 O5 116.5(3) 3_666 . 1_554 yes
O5 Tl1 O5 175.1(3) 1_554 . 3_666 yes
O5 Tl1 O6 58.7(3) 1_554 . 3_666 yes
O5 Tl1 O7 116.9(3) 1_554 . 3_666 yes
O5 Tl1 O11 90.3(3) 1_554 . 4_455 yes
O6 Tl1 O7 83.6(3) 1_554 . 1_554 yes
O6 Tl1 O11 61.4(3) 1_554 . 2_655 yes
Tl1 Tl1 O6 80.4(5) 3_665 . 1_554 yes
O1 Tl1 O6 58.1(3) 3_666 . 1_554 yes
O5 Tl1 O6 61.9(3) 3_666 . 1_554 yes
O6 Tl1 O6 171.9(3) 1_554 . 3_666 yes
O6 Tl1 O7 95.7(4) 1_554 . 3_666 yes
O6 Tl1 O11 118.0(3) 1_554 . 4_455 yes
O7 Tl1 O11 111.4(3) 1_554 . 2_655 yes
Tl1 Tl1 O7 42.6(4) 3_665 . 1_554 yes
O1 Tl1 O7 58.1(3) 3_666 . 1_554 yes
O5 Tl1 O7 118.4(3) 3_666 . 1_554 yes
O6 Tl1 O7 90.5(3) 3_666 . 1_554 yes
O7 Tl1 O7 173.9(4) 1_554 . 3_666 yes
O7 Tl1 O11 61.1(3) 1_554 . 4_455 yes
Tl1 Tl1 O11 72.9(4) 3_665 . 2_655 yes
O1 Tl1 O11 119.4(3) 3_666 . 2_655 yes
O5 Tl1 O11 95.4(3) 3_666 . 2_655 yes
O6 Tl1 O11 116.3(3) 3_666 . 2_655 yes
O7 Tl1 O11 63.3(3) 3_666 . 2_655 yes
O11 Tl1 O11 171.9(3) 2_655 . 4_455 yes
Tl1 Tl1 O1 92.6(4) 3_665 . 3_666 yes
Tl1 Tl1 O5 141.1(5) 3_665 . 3_666 yes
Tl1 Tl1 O6 91.5(5) 3_665 . 3_666 yes
Tl1 Tl1 O7 131.3(5) 3_665 . 3_666 yes
Tl1 Tl1 O11 99.1(5) 3_665 . 4_455 yes
O1 Tl1 O5 60.4(3) 3_666 . 3_666 yes
O1 Tl1 O6 122.8(3) 3_666 . 3_666 yes
O1 Tl1 O7 126.4(3) 3_666 . 3_666 yes
O1 Tl1 O11 60.0(3) 3_666 . 4_455 yes
O5 Tl1 O6 126.0(3) 3_666 . 3_666 yes
O5 Tl1 O7 66.0(3) 3_666 . 3_666 yes
O5 Tl1 O11 91.0(3) 3_666 . 4_455 yes
O6 Tl1 O7 89.7(4) 3_666 . 3_666 yes
O6 Tl1 O11 63.0(3) 3_666 . 4_455 yes
O7 Tl1 O11 124.2(4) 3_666 . 4_455 yes
O2 Tl2 O8 94.8(3) . . . yes
O2 Tl2 O9 127.9(3) . . 2_646 yes
O2 Tl2 O3 59.4(3) . . 3_666 yes
O2 Tl2 O4 119.3(3) . . 3_666 yes
O2 Tl2 O6 58.3(3) . . 3_666 yes
O2 Tl2 O7 58.1(3) . . 3_666 yes
O2 Tl2 O8 60.4(3) . . 3_666 yes
O2 Tl2 O10 172.3(3) . . 3_666 yes
O2 Tl2 O11 122.3(3) . . 4_455 yes
O8 Tl2 O9 61.9(3) . . 2_646 yes
O3 Tl2 O8 62.0(3) 3_666 . . yes
O4 Tl2 O8 60.2(3) 3_666 . . yes
O6 Tl2 O8 126.5(3) 3_666 . . yes
O7 Tl2 O8 122.1(3) 3_666 . . yes
O8 Tl2 O8 65.1(3) . . 3_666 yes
O8 Tl2 O10 90.1(3) . . 3_666 yes
O8 Tl2 O11 123.9(3) . . 4_455 yes
O3 Tl2 O9 123.8(3) 3_666 . 2_646 yes
O4 Tl2 O9 90.2(3) 3_666 . 2_646 yes
O6 Tl2 O9 97.0(3) 3_666 . 2_646 yes
O7 Tl2 O9 173.6(3) 3_666 . 2_646 yes
O8 Tl2 O9 67.5(3) 3_666 . 2_646 yes
O9 Tl2 O10 59.8(3) 2_646 . 3_666 yes
O9 Tl2 O11 62.1(3) 2_646 . 4_455 yes
O3 Tl2 O4 60.1(3) 3_666 . 3_666 yes
O3 Tl2 O6 117.7(3) 3_666 . 3_666 yes
O3 Tl2 O7 60.2(3) 3_666 . 3_666 yes
O3 Tl2 O8 91.0(3) 3_666 . 3_666 yes
O3 Tl2 O10 118.5(3) 3_666 . 3_666 yes
O3 Tl2 O11 172.2(3) 3_666 . 4_455 yes
O4 Tl2 O6 172.0(3) 3_666 . 3_666 yes
O4 Tl2 O7 88.0(3) 3_666 . 3_666 yes
O4 Tl2 O8 125.1(3) 3_666 . 3_666 yes
O4 Tl2 O10 58.6(3) 3_666 . 3_666 yes
O4 Tl2 O11 117.0(3) 3_666 . 4_455 yes
O6 Tl2 O7 84.4(3) 3_666 . 3_666 yes
O6 Tl2 O8 61.4(3) 3_666 . 3_666 yes
O6 Tl2 O10 122.6(3) 3_666 . 3_666 yes
O6 Tl2 O11 64.2(3) 3_666 . 4_455 yes
O7 Tl2 O8 118.5(3) 3_666 . 3_666 yes
O7 Tl2 O10 114.2(3) 3_666 . 3_666 yes
O7 Tl2 O11 113.4(3) 3_666 . 4_455 yes
O8 Tl2 O10 127.2(3) 3_666 . 3_666 yes
O8 Tl2 O11 96.4(3) 3_666 . 4_455 yes
O10 Tl2 O11 58.6(3) 3_666 . 4_455 yes
O3 Sn O8 106.2(4) . . . yes
O3 Sn O8 70.1(3) . . 3_666 yes
O3 Sn O9 140.1(4) . . 4_465 yes
O8 Sn O8 81.4(4) . . 3_666 yes
O8 Sn O9 78.6(4) . . 4_465 yes
O8 Sn O9 71.7(4) 3_666 . 4_465 yes
Mo3 Mo1 Mo5 58.97(4) . . . yes
Mo2 Mo1 Mo3 87.94(4) 1_455 . . yes
Mo3 Mo1 Mo4 120.67(6) . . 1_455 yes
Mo3 Mo1 O11 133.9(3) . . 1_455 yes
Mo3 Mo1 Mo6 121.61(5) . . 1_554 yes
Mo3 Mo1 O1 136.3(3) . . 2_546 yes
Mo3 Mo1 O10 89.6(3) . . 2_546 yes
Mo3 Mo1 Mo6 60.64(4) . . 3_566 yes
Mo3 Mo1 Mo4 61.69(5) . . 3_665 yes
Mo3 Mo1 O6 46.3(3) . . 3_666 yes
Mo2 Mo1 Mo5 60.01(4) 1_455 . . yes
Mo4 Mo1 Mo5 120.77(6) 1_455 . . yes
Mo5 Mo1 O11 87.9(3) . . 1_455 yes
Mo5 Mo1 Mo6 178.70(5) . . 1_554 yes
Mo5 Mo1 O1 132.1(3) . . 2_546 yes
Mo5 Mo1 O10 44.1(3) . . 2_546 yes
Mo5 Mo1 Mo6 91.19(4) . . 3_566 yes
Mo4 Mo1 Mo5 120.64(6) 3_665 . . yes
Mo5 Mo1 O6 87.8(3) . . 3_666 yes
Mo2 Mo1 Mo4 60.80(5) 1_455 . 1_455 yes
Mo2 Mo1 O11 46.3(3) 1_455 . 1_455 yes
Mo2 Mo1 Mo6 120.93(5) 1_455 . 1_554 yes
Mo2 Mo1 O1 135.7(3) 1_455 . 2_546 yes
Mo2 Mo1 O10 89.2(3) 1_455 . 2_546 yes
Mo2 Mo1 Mo6 59.42(4) 1_455 . 3_566 yes
Mo2 Mo1 Mo4 119.84(5) 1_455 . 3_665 yes
Mo2 Mo1 O6 134.1(3) 1_455 . 3_666 yes
Mo4 Mo1 O11 48.1(3) 1_455 . 1_455 yes
Mo4 Mo1 Mo6 60.13(5) 1_455 . 1_554 yes
Mo4 Mo1 O1 90.8(3) 1_455 . 2_546 yes
Mo4 Mo1 O10 133.8(3) 1_455 . 2_546 yes
Mo4 Mo1 Mo6 60.06(5) 1_455 . 3_566 yes
Mo4 Mo1 Mo4 90.37(6) 1_455 . 3_665 yes
Mo4 Mo1 O6 138.4(3) 1_455 . 3_666 yes
Mo6 Mo1 O11 92.3(3) 1_554 . 1_455 yes
O1 Mo1 O11 89.4(4) 2_546 . 1_455 yes
O10 Mo1 O11 85.7(4) 2_546 . 1_455 yes
Mo6 Mo1 O11 92.2(3) 3_566 . 1_455 yes
Mo4 Mo1 O11 138.5(3) 3_665 . 1_455 yes
O6 Mo1 O11 173.5(5) 3_666 . 1_455 yes
Mo6 Mo1 O1 46.6(3) 1_554 . 2_546 yes
Mo6 Mo1 O10 134.7(3) 1_554 . 2_546 yes
Mo6 Mo1 Mo6 90.10(4) 1_554 . 3_566 yes
Mo4 Mo1 Mo6 59.92(5) 3_665 . 1_554 yes
Mo6 Mo1 O6 91.9(3) 1_554 . 3_666 yes
O1 Mo1 O10 88.1(4) 2_546 . 2_546 yes
Mo6 Mo1 O1 136.7(3) 3_566 . 2_546 yes
Mo4 Mo1 O1 91.2(3) 3_665 . 2_546 yes
O1 Mo1 O6 90.0(4) 2_546 . 3_666 yes
Mo6 Mo1 O10 135.2(3) 3_566 . 2_546 yes
Mo4 Mo1 O10 135.8(3) 3_665 . 2_546 yes
O6 Mo1 O10 87.9(4) 3_666 . 2_546 yes
Mo4 Mo1 Mo6 60.43(4) 3_665 . 3_566 yes
Mo6 Mo1 O6 92.6(3) 3_566 . 3_666 yes
Mo4 Mo1 O6 48.0(3) 3_665 . 3_666 yes
Mo4 Mo2 O11 47.1(3) . . . yes
Mo1 Mo2 Mo4 58.89(4) 1_655 . . yes
Mo4 Mo2 Mo5 117.77(5) . . 1_655 yes
Mo4 Mo2 Mo6 59.33(5) . . 3_666 yes
Mo4 Mo2 O4 136.3(3) . . 3_666 yes
Mo4 Mo2 O5 46.8(3) . . 3_666 yes
Mo4 Mo2 O10 91.2(3) . . 3_666 yes
Mo4 Mo2 Mo7 120.74(6) . . 3_766 yes
Mo4 Mo2 O9 135.3(3) . . 3_766 yes
Mo1 Mo2 O11 46.8(3) 1_655 . . yes
Mo5 Mo2 O11 87.4(3) 1_655 . . yes
Mo6 Mo2 O11 92.5(3) 3_666 . . yes
O4 Mo2 O11 173.0(4) 3_666 . . yes
O5 Mo2 O11 93.6(4) 3_666 . . yes
O10 Mo2 O11 88.1(4) 3_666 . . yes
Mo7 Mo2 O11 136.3(3) 3_766 . . yes
O9 Mo2 O11 88.2(4) 3_766 . . yes
Mo1 Mo2 Mo5 58.91(4) 1_655 . 1_655 yes
Mo1 Mo2 Mo6 59.21(4) 1_655 . 3_666 yes
Mo1 Mo2 O4 139.4(3) 1_655 . 3_666 yes
Mo1 Mo2 O5 92.4(3) 1_655 . 3_666 yes
Mo1 Mo2 O10 134.9(3) 1_655 . 3_666 yes
Mo1 Mo2 Mo7 89.71(4) 1_655 . 3_766 yes
Mo1 Mo2 O9 92.8(3) 1_655 . 3_766 yes
Mo5 Mo2 Mo6 90.41(4) 1_655 . 3_666 yes
Mo5 Mo2 O4 94.5(3) 1_655 . 3_666 yes
Mo5 Mo2 O5 138.2(3) 1_655 . 3_666 yes
Mo5 Mo2 O10 133.7(3) 1_655 . 3_666 yes
Mo5 Mo2 Mo7 60.61(4) 1_655 . 3_766 yes
Mo5 Mo2 O9 47.2(3) 1_655 . 3_766 yes
Mo6 Mo2 O4 94.3(3) 3_666 . 3_666 yes
Mo6 Mo2 O5 47.8(3) 3_666 . 3_666 yes
Mo6 Mo2 O10 135.9(3) 3_666 . 3_666 yes
Mo6 Mo2 Mo7 61.44(4) 3_666 . 3_766 yes
Mo6 Mo2 O9 137.5(3) 3_666 . 3_766 yes
O4 Mo2 O5 89.5(4) 3_666 . 3_666 yes
O4 Mo2 O10 85.7(4) 3_666 . 3_666 yes
Mo7 Mo2 O4 49.6(3) 3_766 . 3_666 yes
O4 Mo2 O9 88.1(4) 3_666 . 3_766 yes
O5 Mo2 O10 88.1(4) 3_666 . 3_666 yes
Mo7 Mo2 O5 92.5(3) 3_766 . 3_666 yes
O5 Mo2 O9 174.4(4) 3_666 . 3_766 yes
Mo7 Mo2 O10 135.3(3) 3_766 . 3_666 yes
O9 Mo2 O10 86.6(4) 3_766 . 3_666 yes
Mo7 Mo2 O9 89.8(3) 3_766 . 3_766 yes
Mo1 Mo3 Mo5 59.42(4) . . . yes
Mo1 Mo3 O2 132.1(3) . . . yes
Mo1 Mo3 O3 137.5(3) . . 2_556 yes
Mo1 Mo3 O7 90.9(3) . . 2_556 yes
Mo1 Mo3 Mo6 58.64(4) . . 3_566 yes
Mo1 Mo3 Mo4 58.36(5) . . 3_665 yes
Mo1 Mo3 Mo7 90.68(5) . . 3_666 yes
Mo1 Mo3 O6 46.3(3) . . 3_666 yes
Mo1 Mo3 O8 90.5(3) . . 3_666 yes
Mo5 Mo3 O2 132.3(3) . . . yes
Mo5 Mo3 O3 92.1(3) . . 2_556 yes
Mo5 Mo3 O7 137.2(3) . . 2_556 yes
Mo5 Mo3 Mo6 90.26(4) . . 3_566 yes
Mo4 Mo3 Mo5 117.76(5) 3_665 . . yes
Mo5 Mo3 Mo7 61.74(5) . . 3_666 yes
Mo5 Mo3 O6 88.2(3) . . 3_666 yes
Mo5 Mo3 O8 45.9(3) . . 3_666 yes
O2 Mo3 O3 90.4(4) . . 2_556 yes
O2 Mo3 O7 90.2(4) . . 2_556 yes
Mo6 Mo3 O2 137.0(3) 3_566 . . yes
Mo4 Mo3 O2 90.4(3) 3_665 . . yes
Mo7 Mo3 O2 137.2(3) 3_666 . . yes
O2 Mo3 O6 85.8(4) . . 3_666 yes
O2 Mo3 O8 86.5(4) . . 3_666 yes
O3 Mo3 O7 91.4(4) 2_556 . 2_556 yes
Mo6 Mo3 O3 94.0(3) 3_566 . 2_556 yes
Mo4 Mo3 O3 137.2(3) 3_665 . 2_556 yes
Mo7 Mo3 O3 46.8(3) 3_666 . 2_556 yes
O3 Mo3 O6 175.0(4) 2_556 . 3_666 yes
O3 Mo3 O8 89.6(4) 2_556 . 3_666 yes
Mo6 Mo3 O7 47.0(3) 3_566 . 2_556 yes
Mo4 Mo3 O7 45.9(3) 3_665 . 2_556 yes
Mo7 Mo3 O7 91.3(3) 3_666 . 2_556 yes
O6 Mo3 O7 91.8(5) 3_666 . 2_556 yes
O7 Mo3 O8 176.6(5) 2_556 . 3_666 yes
Mo4 Mo3 Mo6 58.65(4) 3_665 . 3_566 yes
Mo6 Mo3 Mo7 61.35(4) 3_566 . 3_666 yes
Mo6 Mo3 O6 91.0(3) 3_566 . 3_666 yes
Mo6 Mo3 O8 136.2(3) 3_566 . 3_666 yes
Mo4 Mo3 Mo7 120.00(5) 3_665 . 3_666 yes
Mo4 Mo3 O6 46.1(3) 3_665 . 3_666 yes
Mo4 Mo3 O8 133.1(3) 3_665 . 3_666 yes
Mo7 Mo3 O6 136.9(3) 3_666 . 3_666 yes
Mo7 Mo3 O8 91.7(3) 3_666 . 3_666 yes
O6 Mo3 O8 87.0(4) 3_666 . 3_666 yes
Mo2 Mo4 O11 46.0(3) . . . yes
Mo2 Mo4 O6 134.0(3) . . 1_554 yes
Mo2 Mo4 Mo6 120.22(6) . . 1_654 yes
Mo1 Mo4 Mo2 60.31(5) 1_655 . . yes
Mo1 Mo4 Mo2 119.26(7) 3_665 . . yes
Mo2 Mo4 Mo3 179.17(8) . . 3_665 yes
Mo2 Mo4 Mo6 59.12(5) . . 3_666 yes
Mo2 Mo4 O1 90.4(3) . . 3_666 yes
Mo2 Mo4 O5 45.4(3) . . 3_666 yes
Mo2 Mo4 O7 135.3(3) . . 4_554 yes
O6 Mo4 O11 175.7(4) 1_554 . . yes
Mo6 Mo4 O11 91.7(3) 1_654 . . yes
Mo1 Mo4 O11 47.5(3) 1_655 . . yes
Mo1 Mo4 O11 137.2(3) 3_665 . . yes
Mo3 Mo4 O11 134.7(3) 3_665 . . yes
Mo6 Mo4 O11 91.5(3) 3_666 . . yes
O1 Mo4 O11 89.0(5) 3_666 . . yes
O5 Mo4 O11 91.1(4) 3_666 . . yes
O7 Mo4 O11 89.3(5) 4_554 . . yes
Mo6 Mo4 O6 91.3(3) 1_654 . 1_554 yes
Mo1 Mo4 O6 136.8(3) 1_655 . 1_554 yes
Mo1 Mo4 O6 47.1(3) 3_665 . 1_554 yes
Mo3 Mo4 O6 45.3(3) 3_665 . 1_554 yes
Mo6 Mo4 O6 91.5(3) 3_666 . 1_554 yes
O1 Mo4 O6 86.7(4) 3_666 . 1_554 yes
O5 Mo4 O6 88.7(4) 3_666 . 1_554 yes
O6 Mo4 O7 90.6(5) 1_554 . 4_554 yes
Mo1 Mo4 Mo6 59.92(4) 1_655 . 1_654 yes
Mo1 Mo4 Mo6 59.57(5) 3_665 . 1_654 yes
Mo3 Mo4 Mo6 59.78(5) 3_665 . 1_654 yes
Mo6 Mo4 Mo6 89.73(5) 1_654 . 3_666 yes
Mo6 Mo4 O1 136.4(3) 1_654 . 3_666 yes
Mo6 Mo4 O5 137.3(3) 1_654 . 3_666 yes
Mo6 Mo4 O7 47.6(3) 1_654 . 4_554 yes
Mo1 Mo4 Mo1 89.63(5) 1_655 . 3_665 yes
Mo1 Mo4 Mo3 119.69(6) 1_655 . 3_665 yes
Mo1 Mo4 Mo6 59.63(5) 1_655 . 3_666 yes
Mo1 Mo4 O1 136.6(3) 1_655 . 3_666 yes
Mo1 Mo4 O5 92.5(3) 1_655 . 3_666 yes
Mo1 Mo4 O7 91.3(3) 1_655 . 4_554 yes
Mo1 Mo4 Mo3 59.96(5) 3_665 . 3_665 yes
Mo1 Mo4 Mo6 60.14(5) 3_665 . 3_666 yes
Mo1 Mo4 O1 133.8(3) 3_665 . 3_666 yes
Mo1 Mo4 O5 91.1(3) 3_665 . 3_666 yes
Mo1 Mo4 O7 91.9(3) 3_665 . 4_554 yes
Mo3 Mo4 Mo6 120.10(7) 3_665 . 3_666 yes
Mo3 Mo4 O1 90.1(3) 3_665 . 3_666 yes
Mo3 Mo4 O5 134.0(3) 3_665 . 3_666 yes
Mo3 Mo4 O7 45.4(3) 3_665 . 4_554 yes
Mo6 Mo4 O1 133.8(3) 3_666 . 3_666 yes
Mo6 Mo4 O5 47.6(3) 3_666 . 3_666 yes
Mo6 Mo4 O7 137.3(3) 3_666 . 4_554 yes
O1 Mo4 O5 86.3(4) 3_666 . 3_666 yes
O1 Mo4 O7 88.9(5) 3_666 . 4_554 yes
O5 Mo4 O7 175.2(4) 3_666 . 4_554 yes
Mo1 Mo5 Mo3 61.61(4) . . . yes
Mo1 Mo5 O3 137.4(3) . . . yes
Mo1 Mo5 O4 138.7(3) . . . yes
Mo1 Mo5 Mo2 61.08(4) . . 1_455 yes
Mo1 Mo5 O10 49.9(3) . . 2_546 yes
Mo1 Mo5 Mo7 90.04(4) . . 3_666 yes
Mo1 Mo5 O8 94.1(3) . . 3_666 yes
Mo1 Mo5 O9 94.9(3) . . 3_666 yes
Mo3 Mo5 O3 136.5(3) . . . yes
Mo3 Mo5 O4 91.0(3) . . . yes
Mo2 Mo5 Mo3 90.00(4) 1_455 . . yes
Mo3 Mo5 O10 96.0(3) . . 2_546 yes
Mo3 Mo5 Mo7 58.42(4) . . 3_666 yes
Mo3 Mo5 O8 48.4(3) . . 3_666 yes
Mo3 Mo5 O9 137.3(3) . . 3_666 yes
O3 Mo5 O4 83.9(4) . . . yes
Mo2 Mo5 O3 133.1(3) 1_455 . . yes
O3 Mo5 O10 87.5(4) . . 2_546 yes
Mo7 Mo5 O3 132.5(3) 3_666 . . yes
O3 Mo5 O8 88.2(4) . . 3_666 yes
O3 Mo5 O9 85.4(4) . . 3_666 yes
Mo2 Mo5 O4 91.0(3) 1_455 . . yes
O4 Mo5 O10 171.3(4) . . 2_546 yes
Mo7 Mo5 O4 48.6(3) 3_666 . . yes
O4 Mo5 O8 88.0(4) . . 3_666 yes
O4 Mo5 O9 85.0(4) . . 3_666 yes
Mo2 Mo5 O10 94.2(3) 1_455 . 2_546 yes
Mo2 Mo5 Mo7 59.02(4) 1_455 . 3_666 yes
Mo2 Mo5 O8 138.4(3) 1_455 . 3_666 yes
Mo2 Mo5 O9 47.7(3) 1_455 . 3_666 yes
Mo7 Mo5 O10 140.0(3) 3_666 . 2_546 yes
O8 Mo5 O10 92.7(4) 3_666 . 2_546 yes
O9 Mo5 O10 93.3(4) 3_666 . 2_546 yes
Mo7 Mo5 O8 90.8(3) 3_666 . 3_666 yes
Mo7 Mo5 O9 88.9(3) 3_666 . 3_666 yes
O8 Mo5 O9 171.0(4) 3_666 . 3_666 yes
Mo7 Mo6 O5 89.8(3) 1_455 . . yes
Mo4 Mo6 O5 138.2(3) 1_456 . . yes
Mo1 Mo6 O5 91.2(3) 1_556 . . yes
O2 Mo6 O5 87.4(4) 2_546 . . yes
O1 Mo6 O5 88.9(4) 2_547 . . yes
Mo1 Mo6 O5 93.3(3) 3_566 . . yes
Mo3 Mo6 O5 135.6(3) 3_566 . . yes
Mo2 Mo6 O5 46.7(3) 3_666 . . yes
Mo4 Mo6 O5 47.9(3) 3_666 . . yes
O5 Mo6 O7 174.0(4) . . 4_455 yes
Mo4 Mo6 Mo7 118.94(6) 1_456 . 1_455 yes
Mo1 Mo6 Mo7 178.89(5) 1_556 . 1_455 yes
Mo7 Mo6 O2 44.5(3) 1_455 . 2_546 yes
Mo7 Mo6 O1 133.3(3) 1_455 . 2_547 yes
Mo1 Mo6 Mo7 89.57(5) 3_566 . 1_455 yes
Mo3 Mo6 Mo7 57.37(4) 3_566 . 1_455 yes
Mo2 Mo6 Mo7 59.04(5) 3_666 . 1_455 yes
Mo4 Mo6 Mo7 120.56(7) 3_666 . 1_455 yes
Mo7 Mo6 O7 87.8(3) 1_455 . 4_455 yes
Mo1 Mo6 Mo4 59.95(5) 1_556 . 1_456 yes
Mo4 Mo6 O2 134.5(3) 1_456 . 2_546 yes
Mo4 Mo6 O1 91.1(3) 1_456 . 2_547 yes
Mo1 Mo6 Mo4 60.00(5) 3_566 . 1_456 yes
Mo3 Mo6 Mo4 61.57(5) 3_566 . 1_456 yes
Mo2 Mo6 Mo4 121.35(6) 3_666 . 1_456 yes
Mo4 Mo6 Mo4 90.27(6) 1_456 . 3_666 yes
Mo4 Mo6 O7 47.4(3) 1_456 . 4_455 yes
Mo1 Mo6 O2 136.0(3) 1_556 . 2_546 yes
Mo1 Mo6 O1 47.2(3) 1_556 . 2_547 yes
Mo1 Mo6 Mo1 89.90(4) 1_556 . 3_566 yes
Mo1 Mo6 Mo3 121.52(5) 1_556 . 3_566 yes
Mo1 Mo6 Mo2 121.48(5) 1_556 . 3_666 yes
Mo1 Mo6 Mo4 59.94(5) 1_556 . 3_666 yes
Mo1 Mo6 O7 91.3(3) 1_556 . 4_455 yes
O1 Mo6 O2 88.8(4) 2_547 . 2_546 yes
Mo1 Mo6 O2 134.1(3) 3_566 . 2_546 yes
Mo3 Mo6 O2 87.6(3) 3_566 . 2_546 yes
Mo2 Mo6 O2 88.0(3) 3_666 . 2_546 yes
Mo4 Mo6 O2 135.3(3) 3_666 . 2_546 yes
O2 Mo6 O7 87.1(4) 2_546 . 4_455 yes
Mo1 Mo6 O1 137.1(3) 3_566 . 2_547 yes
Mo3 Mo6 O1 135.1(3) 3_566 . 2_547 yes
Mo2 Mo6 O1 135.6(3) 3_666 . 2_547 yes
Mo4 Mo6 O1 91.7(3) 3_666 . 2_547 yes
O1 Mo6 O7 88.7(5) 2_547 . 4_455 yes
Mo1 Mo6 Mo3 60.72(4) 3_566 . 3_566 yes
Mo1 Mo6 Mo2 61.36(4) 3_566 . 3_666 yes
Mo1 Mo6 Mo4 60.31(4) 3_566 . 3_666 yes
Mo1 Mo6 O7 92.2(3) 3_566 . 4_455 yes
Mo2 Mo6 Mo3 89.04(4) 3_666 . 3_566 yes
Mo3 Mo6 Mo4 121.01(5) 3_566 . 3_666 yes
Mo3 Mo6 O7 46.4(3) 3_566 . 4_455 yes
Mo2 Mo6 Mo4 61.55(5) 3_666 . 3_666 yes
Mo2 Mo6 O7 135.3(3) 3_666 . 4_455 yes
Mo4 Mo6 O7 137.7(3) 3_666 . 4_455 yes
Mo6 Mo7 O4 92.3(3) 1_655 . 1_655 yes
Mo6 Mo7 O2 48.1(3) 1_655 . 2_646 yes
Mo3 Mo7 Mo6 61.28(4) 3_666 . 1_655 yes
Mo5 Mo7 Mo6 89.19(5) 3_666 . 1_655 yes
Mo6 Mo7 O4 137.6(3) 1_655 . 3_666 yes
Mo2 Mo7 Mo6 59.53(4) 3_766 . 1_655 yes
Mo6 Mo7 O9 136.1(3) 1_655 . 3_766 yes
Mo6 Mo7 O3 95.2(3) 1_655 . 4_555 yes
O2 Mo7 O4 88.0(4) 2_646 . 1_655 yes
Mo3 Mo7 O4 140.7(3) 3_666 . 1_655 yes
Mo5 Mo7 O4 93.9(3) 3_666 . 1_655 yes
O4 Mo7 O4 89.8(4) 1_655 . 3_666 yes
Mo2 Mo7 O4 49.0(3) 3_766 . 1_655 yes
O4 Mo7 O9 82.8(4) 1_655 . 3_766 yes
O3 Mo7 O4 170.7(4) 4_555 . 1_655 yes
Mo3 Mo7 O2 93.3(3) 3_666 . 2_646 yes
Mo5 Mo7 O2 137.3(3) 3_666 . 2_646 yes
O2 Mo7 O4 174.0(4) 2_646 . 3_666 yes
Mo2 Mo7 O2 90.9(3) 3_766 . 2_646 yes
O2 Mo7 O9 88.1(4) 2_646 . 3_766 yes
O2 Mo7 O3 92.9(4) 2_646 . 4_555 yes
Mo3 Mo7 Mo5 59.85(4) 3_666 . 3_666 yes
Mo3 Mo7 O4 92.0(3) 3_666 . 3_666 yes
Mo2 Mo7 Mo3 91.67(5) 3_766 . 3_666 yes
Mo3 Mo7 O9 136.5(3) 3_666 . 3_766 yes
Mo3 Mo7 O3 48.5(3) 3_666 . 4_555 yes
Mo5 Mo7 O4 48.4(3) 3_666 . 3_666 yes
Mo2 Mo7 Mo5 60.37(5) 3_766 . 3_666 yes
Mo5 Mo7 O9 134.5(3) 3_666 . 3_766 yes
Mo5 Mo7 O3 91.8(3) 3_666 . 4_555 yes
Mo2 Mo7 O4 91.8(3) 3_766 . 3_666 yes
O4 Mo7 O9 86.2(4) 3_666 . 3_766 yes
O3 Mo7 O4 88.4(4) 4_555 . 3_666 yes
Mo2 Mo7 O9 131.8(3) 3_766 . 3_766 yes
Mo2 Mo7 O3 140.2(3) 3_766 . 4_555 yes
O3 Mo7 O9 88.0(4) 4_555 . 3_766 yes
Tl1 O1 Mo1 104.2(4) 1_556 . 2_556 yes
Tl1 O1 Mo6 98.5(4) 1_556 . 2_557 yes
Tl1 O1 Tl1 7.84(6) 1_556 . 3_666 yes
Tl1 O1 Mo4 91.7(4) 1_556 . 3_666 yes
Mo1 O1 Mo6 86.2(4) 2_556 . 2_557 yes
Tl1 O1 Mo1 101.8(4) 3_666 . 2_556 yes
Mo1 O1 Mo4 134.6(6) 2_556 . 3_666 yes
Tl1 O1 Mo6 105.9(4) 3_666 . 2_557 yes
Mo4 O1 Mo6 133.7(6) 3_666 . 2_557 yes
Tl1 O1 Mo4 88.3(3) 3_666 . 3_666 yes
Tl2 O2 Mo3 88.6(3) . . . yes
Tl2 O2 Mo6 106.5(4) . . 2_556 yes
Tl2 O2 Mo7 101.4(4) . . 2_656 yes
Mo3 O2 Mo6 131.3(5) . . 2_556 yes
Mo3 O2 Mo7 135.7(5) . . 2_656 yes
Mo6 O2 Mo7 87.3(4) 2_556 . 2_656 yes
Sn O3 Mo5 84.4(3) . . . yes
Sn O3 Mo3 116.3(4) . . 2_546 yes
Sn O3 Mo7 100.1(4) . . 4_455 yes
Mo3 O3 Mo5 133.6(5) 2_546 . . yes
Tl2 O3 Mo5 89.3(3) 3_666 . . yes
Mo5 O3 Mo7 134.9(5) . . 4_455 yes
Tl2 O3 Mo3 105.1(4) 3_666 . 2_546 yes
Mo3 O3 Mo7 84.7(4) 2_546 . 4_455 yes
Tl2 O3 Mo7 104.2(4) 3_666 . 4_455 yes
Mo5 O4 Mo7 95.4(4) . . 1_455 yes
Tl2 O4 Mo5 90.0(4) 3_666 . . yes
Mo2 O4 Mo5 174.5(6) 3_666 . . yes
Mo5 O4 Mo7 83.0(4) . . 3_666 yes
Tl2 O4 Mo7 136.8(5) 3_666 . 1_455 yes
Mo2 O4 Mo7 81.3(4) 3_666 . 1_455 yes
Mo7 O4 Mo7 90.2(4) 1_455 . 3_666 yes
Tl2 O4 Mo2 95.4(4) 3_666 . 3_666 yes
Tl2 O4 Mo7 133.0(5) 3_666 . 3_666 yes
Mo2 O4 Mo7 92.7(4) 3_666 . 3_666 yes
Tl1 O5 Mo6 133.0(4) 1_556 . . yes
Tl1 O5 Mo6 134.6(5) 3_666 . . yes
Mo2 O5 Mo6 85.6(4) 3_666 . . yes
Mo4 O5 Mo6 84.5(4) 3_666 . . yes
Tl1 O5 Tl1 4.91(7) 1_556 . 3_666 yes
Tl1 O5 Mo2 141.4(5) 1_556 . 3_666 yes
Tl1 O5 Mo4 92.3(4) 1_556 . 3_666 yes
Tl1 O5 Mo2 139.8(5) 3_666 . 3_666 yes
Tl1 O5 Mo4 97.0(4) 3_666 . 3_666 yes
Mo2 O5 Mo4 87.9(4) 3_666 . 3_666 yes
Tl1 O6 Mo4 89.9(4) 1_556 . 1_556 yes
Tl1 O6 Tl1 8.08(6) 1_556 . 3_666 yes
Tl1 O6 Mo1 129.2(5) 1_556 . 3_666 yes
Tl1 O6 Mo3 143.1(5) 1_556 . 3_666 yes
Tl1 O6 Mo4 95.9(4) 3_666 . 1_556 yes
Tl2 O6 Mo4 143.4(5) 3_666 . 1_556 yes
Mo1 O6 Mo4 84.9(4) 3_666 . 1_556 yes
Mo3 O6 Mo4 88.5(4) 3_666 . 1_556 yes
Tl1 O6 Mo1 134.9(5) 3_666 . 3_666 yes
Tl1 O6 Mo3 137.6(5) 3_666 . 3_666 yes
Tl2 O6 Mo1 131.7(5) 3_666 . 3_666 yes
Tl2 O6 Mo3 92.8(4) 3_666 . 3_666 yes
Mo1 O6 Mo3 87.4(4) 3_666 . 3_666 yes
Tl1 O7 Mo3 163.7(6) 1_556 . 2_546 yes
Tl1 O7 Tl1 6.08(7) 1_556 . 3_666 yes
Tl1 O7 Mo4 102.0(5) 1_556 . 4_456 yes
Tl1 O7 Mo6 106.3(5) 1_556 . 4_555 yes
Tl1 O7 Mo3 157.7(6) 3_666 . 2_546 yes
Tl2 O7 Mo3 101.2(4) 3_666 . 2_546 yes
Mo3 O7 Mo4 88.7(5) 2_546 . 4_456 yes
Mo3 O7 Mo6 86.6(4) 2_546 . 4_555 yes
Tl1 O7 Mo4 106.6(5) 3_666 . 4_456 yes
Tl1 O7 Mo6 110.4(5) 3_666 . 4_555 yes
Tl2 O7 Mo4 165.0(6) 3_666 . 4_456 yes
Tl2 O7 Mo6 106.6(5) 3_666 . 4_555 yes
Mo4 O7 Mo6 85.0(4) 4_456 . 4_555 yes
Tl2 O8 Tl2 114.9(4) . . 3_666 yes
Tl2 O8 Mo3 135.9(5) . . 3_666 yes
Tl2 O8 Mo5 95.8(4) . . 3_666 yes
Sn O8 Sn 98.6(4) . . 3_666 yes
Sn O8 Mo3 102.2(4) . . 3_666 yes
Sn O8 Mo5 135.8(5) . . 3_666 yes
Tl2 O8 Mo3 95.8(4) 3_666 . 3_666 yes
Tl2 O8 Mo5 130.8(5) 3_666 . 3_666 yes
Sn O8 Mo3 141.6(5) 3_666 . 3_666 yes
Sn O8 Mo5 101.4(4) 3_666 . 3_666 yes
Mo3 O8 Mo5 85.6(4) 3_666 . 3_666 yes
Tl2 O9 Mo5 105.4(4) 2_656 . 3_666 yes
Tl2 O9 Mo2 102.4(4) 2_656 . 3_766 yes
Tl2 O9 Mo7 153.9(5) 2_656 . 3_766 yes
Mo2 O9 Mo5 85.2(4) 3_766 . 3_666 yes
Mo5 O9 Mo7 96.7(4) 3_666 . 3_766 yes
Sn O9 Mo5 114.2(5) 4_565 . 3_666 yes
Mo2 O9 Mo7 93.1(4) 3_766 . 3_766 yes
Sn O9 Mo2 110.4(4) 4_565 . 3_766 yes
Sn O9 Mo7 142.0(5) 4_565 . 3_766 yes
Mo1 O10 Mo5 86.0(4) 2_556 . 2_556 yes
Tl2 O10 Mo1 102.2(4) 3_666 . 2_556 yes
Mo1 O10 Mo2 130.8(5) 2_556 . 3_666 yes
Tl2 O10 Mo5 100.7(4) 3_666 . 2_556 yes
Mo2 O10 Mo5 138.2(6) 3_666 . 2_556 yes
Tl2 O10 Mo2 90.9(3) 3_666 . 3_666 yes
Mo2 O11 Mo4 86.9(4) . . . yes
Mo1 O11 Mo2 86.9(4) 1_655 . . yes
Tl1 O11 Mo2 165.2(6) 2_645 . . yes
Tl1 O11 Mo2 162.3(5) 4_555 . . yes
Tl2 O11 Mo2 103.3(4) 4_555 . . yes
Mo1 O11 Mo4 84.4(4) 1_655 . . yes
Tl1 O11 Mo4 97.3(4) 2_645 . . yes
Tl1 O11 Mo4 105.3(4) 4_555 . . yes
Tl2 O11 Mo4 160.6(6) 4_555 . . yes
Tl1 O11 Mo1 107.7(5) 2_645 . 1_655 yes
Tl1 O11 Mo1 106.7(5) 4_555 . 1_655 yes
Tl2 O11 Mo1 112.3(5) 4_555 . 1_655 yes
Tl1 O11 Tl1 8.06(7) 2_645 . 4_555 yes

loop_
_geom_bond_atom_site_label_1
_geom_bond_atom_site_label_2
_geom_bond_distance
_geom_bond_site_symmetry_1
_geom_bond_site_symmetry_2
_geom_bond_publ_flag
Tl1 O1 2.999(11) . 1_554 yes
Tl1 O5 2.999(10) . 1_554 yes
Tl1 O6 2.913(11) . 1_554 yes
Tl1 O7 2.907(12) . 1_554 yes
Tl1 O11 2.885(11) . 2_655 yes
Tl1 Tl1 0.409(3) . 3_665 yes
Tl1 O1 2.952(11) . 3_666 yes
Tl1 O5 2.669(10) . 3_666 yes
Tl1 O6 2.874(11) . 3_666 yes
Tl1 O7 2.620(12) . 3_666 yes
Tl1 O11 2.792(11) . 4_455 yes
Tl2 O2 2.927(11) . . yes
Tl2 O8 2.768(10) . . yes
Tl2 O9 2.765(10) . 2_646 yes
Tl2 O3 2.843(10) . 3_666 yes
Tl2 O4 2.872(12) . 3_666 yes
Tl2 O6 2.812(11) . 3_666 yes
Tl2 O7 2.956(12) . 3_666 yes
Tl2 O8 2.693(11) . 3_666 yes
Tl2 O10 3.004(11) . 3_666 yes
Tl2 O11 2.765(12) . 4_455 yes
Sn O3 2.709(10) . . yes
Sn O8 2.215(11) . . yes
Sn O8 2.290(11) . 3_666 yes
Sn O9 2.554(10) . 4_465 yes
Mo1 Mo3 2.8093(14) . . yes
Mo1 Mo5 2.7494(15) . . yes
Mo1 Mo2 2.8100(15) . 1_455 yes
Mo1 Mo4 2.7695(18) . 1_455 yes
Mo1 O11 2.053(12) . 1_455 yes
Mo1 Mo6 2.7684(15) . 1_554 yes
Mo1 O1 2.035(11) . 2_546 yes
Mo1 O10 2.109(11) . 2_546 yes
Mo1 Mo6 2.7505(14) . 3_566 yes
Mo1 Mo4 2.763(2) . 3_665 yes
Mo1 O6 2.033(11) . 3_666 yes
Mo2 Mo4 2.824(2) . . yes
Mo2 O11 2.034(11) . . yes
Mo2 Mo5 2.7805(15) . 1_655 yes
Mo2 Mo6 2.7565(14) . 3_666 yes
Mo2 O4 2.095(11) . 3_666 yes
Mo2 O5 2.011(10) . 3_666 yes
Mo2 O10 2.134(11) . 3_666 yes
Mo2 Mo7 2.7426(19) . 3_766 yes
Mo2 O9 2.063(10) . 3_766 yes
Mo3 Mo5 2.7364(14) . . yes
Mo3 O2 2.080(10) . . yes
Mo3 O3 2.029(10) . 2_556 yes
Mo3 O7 2.036(12) . 2_556 yes
Mo3 Mo6 2.8072(15) . 3_566 yes
Mo3 Mo4 2.857(2) . 3_665 yes
Mo3 Mo7 2.6958(15) . 3_666 yes
Mo3 O6 2.033(11) . 3_666 yes
Mo3 O8 2.054(10) . 3_666 yes
Mo4 O11 2.072(11) . . yes
Mo4 O6 2.061(11) . 1_554 yes
Mo4 Mo6 2.7746(18) . 1_654 yes
Mo4 Mo6 2.762(2) . 3_666 yes
Mo4 O1 2.090(11) . 3_666 yes
Mo4 O5 2.060(10) . 3_666 yes
Mo4 O7 2.051(12) . 4_554 yes
Mo5 O3 2.176(10) . . yes
Mo5 O4 2.101(11) . . yes
Mo5 O10 1.916(11) . 2_546 yes
Mo5 Mo7 2.7874(19) . 3_666 yes
Mo5 O8 1.972(10) . 3_666 yes
Mo5 O9 2.046(11) . 3_666 yes
Mo6 O5 2.048(10) . . yes
Mo6 Mo7 2.8091(15) . 1_455 yes
Mo6 O2 2.094(10) . 2_546 yes
Mo6 O1 2.015(11) . 2_547 yes
Mo6 O7 2.055(12) . 4_455 yes
Mo7 O4 2.114(11) . 1_655 yes
Mo7 O2 1.972(10) . 2_646 yes
Mo7 O4 2.108(11) . 3_666 yes
Mo7 O9 2.126(10) . 3_766 yes
Mo7 O3 1.974(10) . 4_555 yes

loop_
_geom_torsion_atom_site_label_1
_geom_torsion_atom_site_label_2
_geom_torsion_atom_site_label_3
_geom_torsion_atom_site_label_4
_geom_torsion
_geom_torsion_site_symmetry_1
_geom_torsion_site_symmetry_2
_geom_torsion_site_symmetry_3
_geom_torsion_site_symmetry_4
_geom_torsion_publ_flag
O8 Sn O3 Mo5 -100.4(4) . . . . no
O8 Sn O3 Mo3 123.3(5) . . . 2_546 no
O8 Sn O3 Mo7 34.3(5) . . . 4_455 no
O8 Sn O3 Mo5 -26.1(3) 3_666 . . . no
O8 Sn O3 Mo3 -162.5(6) 3_666 . . 2_546 no
O8 Sn O3 Mo7 108.5(5) 3_666 . . 4_455 no
O9 Sn O3 Mo5 -8.9(7) 4_465 . . . no
O9 Sn O3 Mo3 -145.2(5) 4_465 . . 2_546 no
O9 Sn O3 Mo7 125.8(5) 4_465 . . 4_455 no
O3 Sn O8 Sn 66.2(4) . . . 3_666 no
O3 Sn O8 Mo3 -81.3(4) . . . 3_666 no
O3 Sn O8 Mo5 -177.6(7) . . . 3_666 no
O8 Sn O8 Sn 0.0(4) 3_666 . . 3_666 no
O8 Sn O8 Mo3 -147.5(5) 3_666 . . 3_666 no
O8 Sn O8 Mo5 116.2(8) 3_666 . . 3_666 no
O9 Sn O8 Sn -72.9(4) 4_465 . . 3_666 no
O9 Sn O8 Mo3 139.6(5) 4_465 . . 3_666 no
O9 Sn O8 Mo5 43.3(7) 4_465 . . 3_666 no
O3 Sn O8 Mo3 126.9(9) . . 3_666 . no
O3 Sn O8 Mo5 29.6(4) . . 3_666 . no
O3 Sn O8 Sn -110.8(4) . . 3_666 3_666 no
O8 Sn O8 Mo3 -122.3(9) . . 3_666 . no
O8 Sn O8 Mo5 140.4(5) . . 3_666 . no
O8 Sn O8 Sn 0.0(4) . . 3_666 3_666 no
O9 Sn O8 Mo3 -41.5(8) 4_465 . 3_666 . no
O9 Sn O8 Mo5 -138.9(5) 4_465 . 3_666 . no
O3 Sn O9 Mo5 76.3(7) . . 4_465 2_556 no
O3 Sn O9 Mo2 170.2(4) . . 4_465 2_656 no
O3 Sn O9 Mo7 -65.2(11) . . 4_465 2_656 no
O8 Sn O9 Mo5 178.0(5) . . 4_465 2_556 no
O8 Sn O9 Mo2 -88.1(5) . . 4_465 2_656 no
O8 Sn O9 Mo7 36.5(8) . . 4_465 2_656 no
Mo5 Mo1 Mo3 O2 121.4(4) . . . . no
Mo5 Mo1 Mo3 O3 -54.5(4) . . . 2_556 no
Mo5 Mo1 Mo3 O7 -147.5(4) . . . 2_556 no
Mo5 Mo1 Mo3 Mo6 -111.48(5) . . . 3_566 no
Mo5 Mo1 Mo3 Mo4 178.40(5) . . . 3_665 no
Mo5 Mo1 Mo3 Mo7 -56.15(4) . . . 3_666 no
Mo5 Mo1 Mo3 O6 120.9(4) . . . 3_666 no
Mo5 Mo1 Mo3 O8 35.6(3) . . . 3_666 no
Mo2 Mo1 Mo3 Mo5 55.80(4) 1_455 . . . no
Mo2 Mo1 Mo3 O2 177.2(4) 1_455 . . . no
Mo2 Mo1 Mo3 O3 1.4(4) 1_455 . . 2_556 no
Mo2 Mo1 Mo3 O7 -91.7(3) 1_455 . . 2_556 no
Mo2 Mo1 Mo3 Mo6 -55.68(4) 1_455 . . 3_566 no
Mo2 Mo1 Mo3 Mo4 -125.80(5) 1_455 . . 3_665 no
Mo2 Mo1 Mo3 Mo7 -0.35(5) 1_455 . . 3_666 no
Mo2 Mo1 Mo3 O6 176.7(4) 1_455 . . 3_666 no
Mo2 Mo1 Mo3 O8 91.4(3) 1_455 . . 3_666 no
Mo4 Mo1 Mo3 Mo5 109.72(7) 1_455 . . . no
Mo4 Mo1 Mo3 O2 -128.9(4) 1_455 . . . no
Mo4 Mo1 Mo3 O3 55.3(4) 1_455 . . 2_556 no
Mo4 Mo1 Mo3 O7 -37.8(4) 1_455 . . 2_556 no
Mo4 Mo1 Mo3 Mo6 -1.76(6) 1_455 . . 3_566 no
Mo4 Mo1 Mo3 Mo4 -71.88(7) 1_455 . . 3_665 no
Mo4 Mo1 Mo3 Mo7 53.57(7) 1_455 . . 3_666 no
Mo4 Mo1 Mo3 O6 -129.4(4) 1_455 . . 3_666 no
Mo4 Mo1 Mo3 O8 145.3(3) 1_455 . . 3_666 no
O11 Mo1 Mo3 Mo5 50.2(4) 1_455 . . . no
O11 Mo1 Mo3 O2 171.5(6) 1_455 . . . no
O11 Mo1 Mo3 O3 -4.3(6) 1_455 . . 2_556 no
O11 Mo1 Mo3 O7 -97.3(6) 1_455 . . 2_556 no
O11 Mo1 Mo3 Mo6 -61.3(4) 1_455 . . 3_566 no
O11 Mo1 Mo3 Mo4 -131.4(5) 1_455 . . 3_665 no
O11 Mo1 Mo3 Mo7 -6.0(5) 1_455 . . 3_666 no
O11 Mo1 Mo3 O6 171.0(6) 1_455 . . 3_666 no
O11 Mo1 Mo3 O8 85.7(5) 1_455 . . 3_666 no
Mo6 Mo1 Mo3 Mo5 -178.63(6) 1_554 . . . no
Mo6 Mo1 Mo3 O2 -57.3(4) 1_554 . . . no
Mo6 Mo1 Mo3 O3 126.9(4) 1_554 . . 2_556 no
Mo6 Mo1 Mo3 O7 33.9(4) 1_554 . . 2_556 no
Mo6 Mo1 Mo3 Mo6 69.89(5) 1_554 . . 3_566 no
Mo6 Mo1 Mo3 Mo4 -0.23(5) 1_554 . . 3_665 no
Mo6 Mo1 Mo3 Mo7 125.22(6) 1_554 . . 3_666 no
Mo6 Mo1 Mo3 O6 -57.8(4) 1_554 . . 3_666 no
Mo6 Mo1 Mo3 O8 -143.1(3) 1_554 . . 3_666 no
O1 Mo1 Mo3 Mo5 -120.2(4) 2_546 . . . no
O1 Mo1 Mo3 O2 1.1(6) 2_546 . . . no
O1 Mo1 Mo3 O3 -174.7(6) 2_546 . . 2_556 no
O1 Mo1 Mo3 O7 92.3(6) 2_546 . . 2_556 no
O1 Mo1 Mo3 Mo6 128.3(4) 2_546 . . 3_566 no
O1 Mo1 Mo3 Mo4 58.2(4) 2_546 . . 3_665 no
O1 Mo1 Mo3 Mo7 -176.4(4) 2_546 . . 3_666 no
O1 Mo1 Mo3 O6 0.6(6) 2_546 . . 3_666 no
O1 Mo1 Mo3 O8 -84.7(5) 2_546 . . 3_666 no
O10 Mo1 Mo3 Mo5 -33.5(3) 2_546 . . . no
O10 Mo1 Mo3 O2 87.9(5) 2_546 . . . no
O10 Mo1 Mo3 O3 -87.9(5) 2_546 . . 2_556 no
O10 Mo1 Mo3 O7 179.1(5) 2_546 . . 2_556 no
O10 Mo1 Mo3 Mo6 -144.9(3) 2_546 . . 3_566 no
O10 Mo1 Mo3 Mo4 145.0(3) 2_546 . . 3_665 no
O10 Mo1 Mo3 Mo7 -89.6(3) 2_546 . . 3_666 no
O10 Mo1 Mo3 O6 87.4(5) 2_546 . . 3_666 no
O10 Mo1 Mo3 O8 2.1(4) 2_546 . . 3_666 no
Mo6 Mo1 Mo3 Mo5 111.48(5) 3_566 . . . no
Mo6 Mo1 Mo3 O2 -127.2(4) 3_566 . . . no
Mo6 Mo1 Mo3 O3 57.0(4) 3_566 . . 2_556 no
Mo6 Mo1 Mo3 O7 -36.0(3) 3_566 . . 2_556 no
Mo6 Mo1 Mo3 Mo4 -70.12(4) 3_566 . . 3_665 no
Mo6 Mo1 Mo3 Mo7 55.34(4) 3_566 . . 3_666 no
Mo6 Mo1 Mo3 O6 -127.7(4) 3_566 . . 3_666 no
Mo6 Mo1 Mo3 O8 147.1(3) 3_566 . . 3_666 no
Mo4 Mo1 Mo3 Mo5 -178.40(5) 3_665 . . . no
Mo4 Mo1 Mo3 O2 -57.0(4) 3_665 . . . no
Mo4 Mo1 Mo3 O3 127.2(4) 3_665 . . 2_556 no
Mo4 Mo1 Mo3 O7 34.1(3) 3_665 . . 2_556 no
Mo4 Mo1 Mo3 Mo6 70.12(4) 3_665 . . 3_566 no
Mo4 Mo1 Mo3 Mo7 125.46(5) 3_665 . . 3_666 no
Mo4 Mo1 Mo3 O6 -57.5(4) 3_665 . . 3_666 no
Mo4 Mo1 Mo3 O8 -142.8(3) 3_665 . . 3_666 no
O6 Mo1 Mo3 Mo5 -120.9(4) 3_666 . . . no
O6 Mo1 Mo3 O2 0.5(6) 3_666 . . . no
O6 Mo1 Mo3 O3 -175.3(6) 3_666 . . 2_556 no
O6 Mo1 Mo3 O7 91.6(6) 3_666 . . 2_556 no
O6 Mo1 Mo3 Mo6 127.7(4) 3_666 . . 3_566 no
O6 Mo1 Mo3 Mo4 57.5(4) 3_666 . . 3_665 no
O6 Mo1 Mo3 Mo7 -177.0(4) 3_666 . . 3_666 no
O6 Mo1 Mo3 O8 -85.3(5) 3_666 . . 3_666 no
Mo3 Mo1 Mo5 O3 -129.1(4) . . . . no
Mo3 Mo1 Mo5 O4 54.2(5) . . . . no
Mo3 Mo1 Mo5 Mo2 107.38(4) . . . 1_455 no
Mo3 Mo1 Mo5 O10 -127.6(4) . . . 2_546 no
Mo3 Mo1 Mo5 Mo7 53.43(4) . . . 3_666 no
Mo3 Mo1 Mo5 O8 -37.4(3) . . . 3_666 no
Mo3 Mo1 Mo5 O9 142.3(3) . . . 3_666 no
Mo2 Mo1 Mo5 Mo3 -107.38(4) 1_455 . . . no
Mo2 Mo1 Mo5 O3 123.5(4) 1_455 . . . no
Mo2 Mo1 Mo5 O4 -53.2(5) 1_455 . . . no
Mo2 Mo1 Mo5 O10 125.1(4) 1_455 . . 2_546 no
Mo2 Mo1 Mo5 Mo7 -53.95(4) 1_455 . . 3_666 no
Mo2 Mo1 Mo5 O8 -144.8(3) 1_455 . . 3_666 no
Mo2 Mo1 Mo5 O9 34.9(3) 1_455 . . 3_666 no
Mo4 Mo1 Mo5 Mo3 -109.55(7) 1_455 . . . no
Mo4 Mo1 Mo5 O3 121.3(4) 1_455 . . . no
Mo4 Mo1 Mo5 O4 -55.3(5) 1_455 . . . no
Mo4 Mo1 Mo5 Mo2 -2.17(6) 1_455 . . 1_455 no
Mo4 Mo1 Mo5 O10 122.9(4) 1_455 . . 2_546 no
Mo4 Mo1 Mo5 Mo7 -56.12(7) 1_455 . . 3_666 no
Mo4 Mo1 Mo5 O8 -147.0(3) 1_455 . . 3_666 no
Mo4 Mo1 Mo5 O9 32.8(3) 1_455 . . 3_666 no
O11 Mo1 Mo5 Mo3 -146.4(3) 1_455 . . . no
O11 Mo1 Mo5 O3 84.5(5) 1_455 . . . no
O11 Mo1 Mo5 O4 -92.2(6) 1_455 . . . no
O11 Mo1 Mo5 Mo2 -39.0(3) 1_455 . . 1_455 no
O11 Mo1 Mo5 O10 86.0(5) 1_455 . . 2_546 no
O11 Mo1 Mo5 Mo7 -93.0(3) 1_455 . . 3_666 no
O11 Mo1 Mo5 O8 176.2(4) 1_455 . . 3_666 no
O11 Mo1 Mo5 O9 -4.1(4) 1_455 . . 3_666 no
O1 Mo1 Mo5 Mo3 126.3(4) 2_546 . . . no
O1 Mo1 Mo5 O3 -2.8(6) 2_546 . . . no
O1 Mo1 Mo5 O4 -179.4(6) 2_546 . . . no
O1 Mo1 Mo5 Mo2 -126.3(4) 2_546 . . 1_455 no
O1 Mo1 Mo5 O10 -1.2(6) 2_546 . . 2_546 no
O1 Mo1 Mo5 Mo7 179.8(4) 2_546 . . 3_666 no
O1 Mo1 Mo5 O8 88.9(5) 2_546 . . 3_666 no
O1 Mo1 Mo5 O9 -91.3(5) 2_546 . . 3_666 no
O10 Mo1 Mo5 Mo3 127.6(4) 2_546 . . . no
O10 Mo1 Mo5 O3 -1.6(6) 2_546 . . . no
O10 Mo1 Mo5 O4 -178.2(6) 2_546 . . . no
O10 Mo1 Mo5 Mo2 -125.1(4) 2_546 . . 1_455 no
O10 Mo1 Mo5 Mo7 -179.0(4) 2_546 . . 3_666 no
O10 Mo1 Mo5 O8 90.2(5) 2_546 . . 3_666 no
O10 Mo1 Mo5 O9 -90.1(5) 2_546 . . 3_666 no
Mo6 Mo1 Mo5 Mo3 -54.21(4) 3_566 . . . no
Mo6 Mo1 Mo5 O3 176.7(4) 3_566 . . . no
Mo6 Mo1 Mo5 O4 0.0(4) 3_566 . . . no
Mo6 Mo1 Mo5 Mo2 53.17(4) 3_566 . . 1_455 no
Mo6 Mo1 Mo5 O10 178.2(4) 3_566 . . 2_546 no
Mo6 Mo1 Mo5 Mo7 -0.78(5) 3_566 . . 3_666 no
Mo6 Mo1 Mo5 O8 -91.6(3) 3_566 . . 3_666 no
Mo6 Mo1 Mo5 O9 88.1(3) 3_566 . . 3_666 no
Mo4 Mo1 Mo5 Mo3 1.64(5) 3_665 . . . no
Mo4 Mo1 Mo5 O3 -127.5(4) 3_665 . . . no
Mo4 Mo1 Mo5 O4 55.9(5) 3_665 . . . no
Mo4 Mo1 Mo5 Mo2 109.02(6) 3_665 . . 1_455 no
Mo4 Mo1 Mo5 O10 -125.9(4) 3_665 . . 2_546 no
Mo4 Mo1 Mo5 Mo7 55.07(6) 3_665 . . 3_666 no
Mo4 Mo1 Mo5 O8 -35.8(3) 3_665 . . 3_666 no
Mo4 Mo1 Mo5 O9 144.0(3) 3_665 . . 3_666 no
O6 Mo1 Mo5 Mo3 38.4(3) 3_666 . . . no
O6 Mo1 Mo5 O3 -90.7(5) 3_666 . . . no
O6 Mo1 Mo5 O4 92.6(6) 3_666 . . . no
O6 Mo1 Mo5 Mo2 145.8(3) 3_666 . . 1_455 no
O6 Mo1 Mo5 O10 -89.2(5) 3_666 . . 2_546 no
O6 Mo1 Mo5 Mo7 91.8(3) 3_666 . . 3_666 no
O6 Mo1 Mo5 O8 1.0(4) 3_666 . . 3_666 no
O6 Mo1 Mo5 O9 -179.3(4) 3_666 . . 3_666 no
Mo3 Mo1 Mo2 Mo5 -54.91(4) . . 1_455 . no
Mo3 Mo1 Mo2 Mo4 127.22(6) . . 1_455 1_455 no
Mo3 Mo1 Mo2 O11 -174.4(4) . . 1_455 1_455 no
Mo3 Mo1 Mo2 Mo6 56.73(4) . . 1_455 3_566 no
Mo3 Mo1 Mo2 O4 0.9(5) . . 1_455 3_566 no
Mo3 Mo1 Mo2 O5 92.9(3) . . 1_455 3_566 no
Mo3 Mo1 Mo2 O10 -177.4(4) . . 1_455 3_566 no
Mo3 Mo1 Mo2 Mo7 0.34(5) . . 1_455 3_666 no
Mo3 Mo1 Mo2 O9 -89.4(3) . . 1_455 3_666 no
Mo5 Mo1 Mo2 Mo4 -177.86(6) . . 1_455 1_455 no
Mo5 Mo1 Mo2 O11 -119.5(4) . . 1_455 1_455 no
Mo5 Mo1 Mo2 Mo6 111.64(4) . . 1_455 3_566 no
Mo5 Mo1 Mo2 O4 55.8(5) . . 1_455 3_566 no
Mo5 Mo1 Mo2 O5 147.8(3) . . 1_455 3_566 no
Mo5 Mo1 Mo2 O10 -122.5(4) . . 1_455 3_566 no
Mo5 Mo1 Mo2 Mo7 55.26(4) . . 1_455 3_666 no
Mo5 Mo1 Mo2 O9 -34.5(3) . . 1_455 3_666 no
Mo4 Mo1 Mo2 Mo5 177.86(6) 1_455 . 1_455 . no
O11 Mo1 Mo2 Mo5 119.5(4) 1_455 . 1_455 . no
Mo6 Mo1 Mo2 Mo5 178.94(6) 1_554 . 1_455 . no
O1 Mo1 Mo2 Mo5 121.2(4) 2_546 . 1_455 . no
O10 Mo1 Mo2 Mo5 34.7(3) 2_546 . 1_455 . no
Mo6 Mo1 Mo2 Mo5 -111.64(4) 3_566 . 1_455 . no
Mo4 Mo1 Mo2 Mo5 -110.32(7) 3_665 . 1_455 . no
O6 Mo1 Mo2 Mo5 -51.6(4) 3_666 . 1_455 . no
Mo3 Mo1 Mo4 Mo2 -67.70(6) . . 1_455 1_455 no
Mo3 Mo1 Mo4 O11 -123.5(4) . . 1_455 1_455 no
Mo3 Mo1 Mo4 Mo6 111.23(6) . . 1_455 1_554 no
Mo3 Mo1 Mo4 Mo6 1.78(6) . . 1_455 3_566 no
Mo3 Mo1 Mo4 O1 -121.5(4) . . 1_455 3_566 no
Mo3 Mo1 Mo4 O5 -34.3(3) . . 1_455 3_566 no
Mo5 Mo1 Mo4 Mo2 2.15(6) . . 1_455 1_455 no
Mo5 Mo1 Mo4 O11 -53.6(4) . . 1_455 1_455 no
Mo5 Mo1 Mo4 Mo6 -178.91(6) . . 1_455 1_554 no
Mo5 Mo1 Mo4 Mo6 71.63(6) . . 1_455 3_566 no
Mo5 Mo1 Mo4 O1 -51.7(5) . . 1_455 3_566 no
Mo5 Mo1 Mo4 O5 35.6(3) . . 1_455 3_566 no
Mo3 Mo1 O11 Mo2 7.8(6) . . 1_455 1_455 no
Mo3 Mo1 O11 Mo4 95.0(4) . . 1_455 1_455 no
Mo5 Mo1 O11 Mo2 49.0(3) . . 1_455 1_455 no
Mo5 Mo1 O11 Mo4 136.2(3) . . 1_455 1_455 no
Mo3 Mo1 Mo6 Mo4 -109.72(7) . . 1_554 1_455 no
Mo3 Mo1 Mo6 O5 38.4(3) . . 1_554 1_554 no
Mo3 Mo1 Mo6 O1 125.8(4) . . 1_554 2_546 no
Mo3 Mo1 Mo6 Mo2 0.81(8) . . 1_554 3_665 no
Mo3 Mo1 Mo6 Mo4 0.24(5) . . 1_554 3_665 no
Mo3 Mo1 O1 Mo6 -93.2(4) . . 2_546 1_554 no
Mo3 Mo1 O1 Mo4 62.1(9) . . 2_546 4_455 no
Mo5 Mo1 O1 Mo6 -179.70(7) . . 2_546 1_554 no
Mo5 Mo1 O1 Mo4 -24.5(10) . . 2_546 4_455 no
Mo3 Mo1 O10 Mo5 42.8(3) . . 2_546 . no
Mo3 Mo1 O10 Mo2 -115.2(6) . . 2_546 4_455 no
Mo5 Mo1 O10 Mo2 -158.0(9) . . 2_546 4_455 no
Mo2 Mo1 O10 Mo5 -45.2(3) 1_455 . 2_546 . no
Mo4 Mo1 O10 Mo5 -91.6(4) 1_455 . 2_546 . no
O11 Mo1 O10 Mo5 -91.4(4) 1_455 . 2_546 . no
Mo6 Mo1 O10 Mo5 179.65(7) 1_554 . 2_546 . no
O1 Mo1 O10 Mo5 179.1(4) 2_546 . 2_546 . no
Mo6 Mo1 O10 Mo5 -2.5(6) 3_566 . 2_546 . no
Mo4 Mo1 O10 Mo5 89.3(5) 3_665 . 2_546 . no
O6 Mo1 O10 Mo5 89.1(4) 3_666 . 2_546 . no
Mo3 Mo1 Mo6 Mo2 -106.53(4) . . 3_566 1_455 no
Mo3 Mo1 Mo6 Mo4 -178.25(6) . . 3_566 1_455 no
Mo3 Mo1 Mo6 O7 35.7(3) . . 3_566 2_556 no
Mo3 Mo1 Mo6 O5 -141.9(3) . . 3_566 3_566 no
Mo3 Mo1 Mo6 Mo4 72.15(5) . . 3_566 3_665 no
Mo3 Mo1 Mo6 Mo7 -52.12(4) . . 3_566 3_666 no
Mo3 Mo1 Mo6 O2 -52.4(4) . . 3_566 4_465 no
Mo5 Mo1 Mo6 Mo3 52.90(4) . . 3_566 . no
Mo5 Mo1 Mo6 Mo2 -53.63(4) . . 3_566 1_455 no
Mo5 Mo1 Mo6 Mo4 -125.35(6) . . 3_566 1_455 no
Mo5 Mo1 Mo6 O7 88.6(3) . . 3_566 2_556 no
Mo5 Mo1 Mo6 O5 -89.0(3) . . 3_566 3_566 no
Mo5 Mo1 Mo6 Mo4 125.05(6) . . 3_566 3_665 no
Mo5 Mo1 Mo6 Mo7 0.77(5) . . 3_566 3_666 no
Mo5 Mo1 Mo6 O2 0.5(4) . . 3_566 4_465 no
Mo2 Mo1 Mo6 Mo3 106.53(4) 1_455 . 3_566 . no
Mo4 Mo1 Mo6 Mo3 178.25(6) 1_455 . 3_566 . no
O11 Mo1 Mo6 Mo3 140.8(3) 1_455 . 3_566 . no
Mo6 Mo1 Mo6 Mo3 -126.90(5) 1_554 . 3_566 . no
O1 Mo1 Mo6 Mo3 -127.7(5) 2_546 . 3_566 . no
O10 Mo1 Mo6 Mo3 54.7(4) 2_546 . 3_566 . no
Mo4 Mo1 Mo6 Mo3 -72.15(5) 3_665 . 3_566 . no
O6 Mo1 Mo6 Mo3 -35.0(3) 3_666 . 3_566 . no
Mo3 Mo1 Mo4 Mo6 -179.77(5) . . 3_665 1_554 no
Mo3 Mo1 Mo4 O1 56.5(4) . . 3_665 1_554 no
Mo3 Mo1 Mo4 O5 142.3(3) . . 3_665 1_554 no
Mo3 Mo1 Mo4 O7 -33.9(3) . . 3_665 2_556 no
Mo3 Mo1 Mo4 Mo6 -70.45(4) . . 3_665 3_566 no
Mo3 Mo1 Mo4 Mo2 179.68(7) . . 3_665 3_665 no
Mo3 Mo1 Mo4 O11 -124.9(5) . . 3_665 3_665 no
Mo3 Mo1 Mo4 O6 55.2(4) . . 3_665 3_666 no
Mo5 Mo1 Mo4 Mo3 -1.60(5) . . 3_665 . no
Mo5 Mo1 Mo4 Mo6 178.64(6) . . 3_665 1_554 no
Mo5 Mo1 Mo4 O1 54.9(4) . . 3_665 1_554 no
Mo5 Mo1 Mo4 O5 140.7(3) . . 3_665 1_554 no
Mo5 Mo1 Mo4 O7 -35.5(4) . . 3_665 2_556 no
Mo5 Mo1 Mo4 Mo6 -72.04(6) . . 3_665 3_566 no
Mo5 Mo1 Mo4 Mo2 178.09(5) . . 3_665 3_665 no
Mo5 Mo1 Mo4 O11 -126.5(5) . . 3_665 3_665 no
Mo5 Mo1 Mo4 O6 53.6(4) . . 3_665 3_666 no
Mo2 Mo1 Mo4 Mo3 69.13(5) 1_455 . 3_665 . no
Mo4 Mo1 Mo4 Mo3 125.17(6) 1_455 . 3_665 . no
O11 Mo1 Mo4 Mo3 125.5(5) 1_455 . 3_665 . no
Mo6 Mo1 Mo4 Mo3 179.77(5) 1_554 . 3_665 . no
O1 Mo1 Mo4 Mo3 -144.0(3) 2_546 . 3_665 . no
O10 Mo1 Mo4 Mo3 -55.5(4) 2_546 . 3_665 . no
Mo6 Mo1 Mo4 Mo3 70.45(4) 3_566 . 3_665 . no
O6 Mo1 Mo4 Mo3 -55.2(4) 3_666 . 3_665 . no
Mo3 Mo1 O6 Mo4 -88.8(4) . . 3_666 3_665 no
Mo5 Mo1 O6 Mo3 -47.4(3) . . 3_666 . no
Mo5 Mo1 O6 Mo4 -136.2(3) . . 3_666 3_665 no
Mo2 Mo1 O6 Mo3 -4.6(6) 1_455 . 3_666 . no
Mo4 Mo1 O6 Mo3 89.3(5) 1_455 . 3_666 . no
Mo6 Mo1 O6 Mo3 133.9(3) 1_554 . 3_666 . no
O1 Mo1 O6 Mo3 -179.6(4) 2_546 . 3_666 . no
O10 Mo1 O6 Mo3 -91.5(4) 2_546 . 3_666 . no
Mo6 Mo1 O6 Mo3 43.7(3) 3_566 . 3_666 . no
Mo4 Mo1 O6 Mo3 88.8(4) 3_665 . 3_666 . no
O11 Mo2 Mo4 O6 174.0(6) . . . 1_554 no
O11 Mo2 Mo4 Mo6 -59.1(5) . . . 1_654 no
O11 Mo2 Mo4 Mo1 -58.0(5) . . . 1_655 no
O11 Mo2 Mo4 Mo1 -128.9(5) . . . 3_665 no
O11 Mo2 Mo4 Mo6 -128.3(5) . . . 3_666 no
O11 Mo2 Mo4 O1 88.3(5) . . . 3_666 no
O11 Mo2 Mo4 O5 172.7(6) . . . 3_666 no
O11 Mo2 Mo4 O7 -0.5(7) . . . 4_554 no
Mo1 Mo2 Mo4 O11 58.0(5) 1_655 . . . no
Mo1 Mo2 Mo4 O6 -128.0(4) 1_655 . . 1_554 no
Mo1 Mo2 Mo4 Mo6 -1.07(6) 1_655 . . 1_654 no
Mo1 Mo2 Mo4 Mo1 -70.85(5) 1_655 . . 3_665 no
Mo1 Mo2 Mo4 Mo6 -70.30(4) 1_655 . . 3_666 no
Mo1 Mo2 Mo4 O1 146.3(3) 1_655 . . 3_666 no
Mo1 Mo2 Mo4 O5 -129.3(4) 1_655 . . 3_666 no
Mo1 Mo2 Mo4 O7 57.5(5) 1_655 . . 4_554 no
Mo5 Mo2 Mo4 O11 55.9(5) 1_655 . . . no
Mo5 Mo2 Mo4 O6 -130.0(4) 1_655 . . 1_554 no
Mo5 Mo2 Mo4 Mo6 -3.14(10) 1_655 . . 1_654 no
Mo5 Mo2 Mo4 Mo1 -2.07(6) 1_655 . . 1_655 no
Mo5 Mo2 Mo4 Mo1 -72.92(7) 1_655 . . 3_665 no
Mo5 Mo2 Mo4 Mo6 -72.36(5) 1_655 . . 3_666 no
Mo5 Mo2 Mo4 O1 144.2(3) 1_655 . . 3_666 no
Mo5 Mo2 Mo4 O5 -131.4(4) 1_655 . . 3_666 no
Mo5 Mo2 Mo4 O7 55.4(5) 1_655 . . 4_554 no
Mo6 Mo2 Mo4 O11 128.3(5) 3_666 . . . no
Mo6 Mo2 Mo4 O6 -57.7(4) 3_666 . . 1_554 no
Mo6 Mo2 Mo4 Mo6 69.23(7) 3_666 . . 1_654 no
Mo6 Mo2 Mo4 Mo1 70.30(4) 3_666 . . 1_655 no
Mo6 Mo2 Mo4 Mo1 -0.55(5) 3_666 . . 3_665 no
Mo6 Mo2 Mo4 O1 -143.4(3) 3_666 . . 3_666 no
Mo6 Mo2 Mo4 O5 -59.0(4) 3_666 . . 3_666 no
Mo6 Mo2 Mo4 O7 127.8(5) 3_666 . . 4_554 no
O4 Mo2 Mo4 O11 -171.4(6) 3_666 . . . no
O4 Mo2 Mo4 O6 2.7(6) 3_666 . . 1_554 no
O4 Mo2 Mo4 Mo6 129.6(4) 3_666 . . 1_654 no
O4 Mo2 Mo4 Mo1 130.6(4) 3_666 . . 1_655 no
O4 Mo2 Mo4 Mo1 59.8(4) 3_666 . . 3_665 no
O4 Mo2 Mo4 Mo6 60.3(4) 3_666 . . 3_666 no
O4 Mo2 Mo4 O1 -83.1(5) 3_666 . . 3_666 no
O4 Mo2 Mo4 O5 1.3(6) 3_666 . . 3_666 no
O4 Mo2 Mo4 O7 -171.9(6) 3_666 . . 4_554 no
O5 Mo2 Mo4 O11 -172.7(6) 3_666 . . . no
O5 Mo2 Mo4 O6 1.4(6) 3_666 . . 1_554 no
O5 Mo2 Mo4 Mo6 128.3(4) 3_666 . . 1_654 no
O5 Mo2 Mo4 Mo1 129.3(4) 3_666 . . 1_655 no
O5 Mo2 Mo4 Mo1 58.5(4) 3_666 . . 3_665 no
O5 Mo2 Mo4 Mo6 59.0(4) 3_666 . . 3_666 no
O5 Mo2 Mo4 O1 -84.4(5) 3_666 . . 3_666 no
O5 Mo2 Mo4 O7 -173.2(6) 3_666 . . 4_554 no
O10 Mo2 Mo4 O11 -86.4(5) 3_666 . . . no
O10 Mo2 Mo4 O6 87.7(5) 3_666 . . 1_554 no
O10 Mo2 Mo4 Mo6 -145.4(3) 3_666 . . 1_654 no
O10 Mo2 Mo4 Mo1 -144.4(3) 3_666 . . 1_655 no
O10 Mo2 Mo4 Mo1 144.8(3) 3_666 . . 3_665 no
O10 Mo2 Mo4 Mo6 145.3(3) 3_666 . . 3_666 no
O10 Mo2 Mo4 O1 1.9(4) 3_666 . . 3_666 no
O10 Mo2 Mo4 O5 86.3(5) 3_666 . . 3_666 no
O10 Mo2 Mo4 O7 -86.9(6) 3_666 . . 4_554 no
Mo7 Mo2 Mo4 O11 126.6(5) 3_766 . . . no
Mo7 Mo2 Mo4 O6 -59.4(4) 3_766 . . 1_554 no
Mo7 Mo2 Mo4 Mo6 67.47(9) 3_766 . . 1_654 no
Mo7 Mo2 Mo4 Mo1 68.54(6) 3_766 . . 1_655 no
Mo7 Mo2 Mo4 Mo1 -2.31(8) 3_766 . . 3_665 no
Mo7 Mo2 Mo4 Mo6 -1.76(5) 3_766 . . 3_666 no
Mo7 Mo2 Mo4 O1 -145.2(3) 3_766 . . 3_666 no
Mo7 Mo2 Mo4 O5 -60.8(4) 3_766 . . 3_666 no
Mo7 Mo2 Mo4 O7 126.0(5) 3_766 . . 4_554 no
O9 Mo2 Mo4 O11 0.0(6) 3_766 . . . no
O9 Mo2 Mo4 O6 174.1(6) 3_766 . . 1_554 no
O9 Mo2 Mo4 Mo6 -59.1(4) 3_766 . . 1_654 no
O9 Mo2 Mo4 Mo1 -58.0(4) 3_766 . . 1_655 no
O9 Mo2 Mo4 Mo1 -128.8(4) 3_766 . . 3_665 no
O9 Mo2 Mo4 Mo6 -128.3(4) 3_766 . . 3_666 no
O9 Mo2 Mo4 O1 88.3(5) 3_766 . . 3_666 no
O9 Mo2 Mo4 O5 172.7(6) 3_766 . . 3_666 no
O9 Mo2 Mo4 O7 -0.5(7) 3_766 . . 4_554 no
Mo4 Mo2 O11 Mo1 84.5(4) . . . 1_655 no
Mo1 Mo2 O11 Mo4 -84.5(4) 1_655 . . . no
Mo5 Mo2 O11 Mo4 -132.8(3) 1_655 . . . no
Mo5 Mo2 O11 Mo1 -48.3(3) 1_655 . . 1_655 no
Mo6 Mo2 O11 Mo4 -42.5(3) 3_666 . . . no
Mo6 Mo2 O11 Mo1 42.0(3) 3_666 . . 1_655 no
O5 Mo2 O11 Mo4 5.4(4) 3_666 . . . no
O5 Mo2 O11 Mo1 89.9(4) 3_666 . . 1_655 no
O10 Mo2 O11 Mo4 93.3(4) 3_666 . . . no
O10 Mo2 O11 Mo1 177.8(4) 3_666 . . 1_655 no
Mo7 Mo2 O11 Mo4 -92.2(5) 3_766 . . . no
Mo7 Mo2 O11 Mo1 -7.7(6) 3_766 . . 1_655 no
O9 Mo2 O11 Mo4 -180.0(4) 3_766 . . . no
O9 Mo2 O11 Mo1 -95.5(4) 3_766 . . 1_655 no
Mo4 Mo2 Mo5 Mo1 2.07(6) . . 1_655 1_655 no
Mo4 Mo2 Mo5 Mo3 59.16(6) . . 1_655 1_655 no
Mo4 Mo2 Mo5 O3 -127.3(4) . . 1_655 1_655 no
Mo4 Mo2 Mo5 O4 150.2(3) . . 1_655 1_655 no
Mo4 Mo2 Mo5 O10 -36.9(3) . . 1_655 2_646 no
Mo4 Mo2 Mo5 Mo7 111.50(7) . . 1_655 3_766 no
Mo4 Mo2 Mo5 O8 62.1(5) . . 1_655 3_766 no
Mo4 Mo2 Mo5 O9 -127.4(4) . . 1_655 3_766 no
O11 Mo2 Mo5 Mo1 39.5(3) . . 1_655 1_655 no
O11 Mo2 Mo5 Mo3 96.6(3) . . 1_655 1_655 no
O11 Mo2 Mo5 O3 -89.9(5) . . 1_655 1_655 no
O11 Mo2 Mo5 O4 -172.4(4) . . 1_655 1_655 no
O11 Mo2 Mo5 O10 0.6(4) . . 1_655 2_646 no
O11 Mo2 Mo5 Mo7 148.9(3) . . 1_655 3_766 no
O11 Mo2 Mo5 O8 99.5(6) . . 1_655 3_766 no
O11 Mo2 Mo5 O9 -90.0(5) . . 1_655 3_766 no
Mo4 Mo2 Mo6 Mo1 -69.76(4) . . 3_666 1_655 no
Mo4 Mo2 Mo6 Mo3 -126.51(5) . . 3_666 1_655 no
Mo4 Mo2 Mo6 O7 -130.4(5) . . 3_666 2_656 no
Mo4 Mo2 Mo6 Mo1 0.57(5) . . 3_666 3_665 no
Mo4 Mo2 Mo6 O5 57.5(4) . . 3_666 3_666 no
Mo4 Mo2 Mo6 Mo7 -178.28(5) . . 3_666 3_766 no
Mo4 Mo2 Mo6 O2 145.9(3) . . 3_666 4_565 no
O11 Mo2 Mo6 Mo4 35.1(3) . . 3_666 . no
O11 Mo2 Mo6 Mo1 -34.6(3) . . 3_666 1_655 no
O11 Mo2 Mo6 Mo3 -91.4(3) . . 3_666 1_655 no
O11 Mo2 Mo6 O7 -95.3(6) . . 3_666 2_656 no
O11 Mo2 Mo6 Mo1 35.7(3) . . 3_666 3_665 no
O11 Mo2 Mo6 O5 92.7(5) . . 3_666 3_666 no
O11 Mo2 Mo6 Mo7 -143.2(3) . . 3_666 3_766 no
O11 Mo2 Mo6 O2 -179.0(4) . . 3_666 4_565 no
Mo1 Mo2 Mo6 Mo4 69.76(4) 1_655 . 3_666 . no
Mo5 Mo2 Mo6 Mo4 122.52(5) 1_655 . 3_666 . no
O4 Mo2 Mo6 Mo4 -143.0(3) 3_666 . 3_666 . no
O5 Mo2 Mo6 Mo4 -57.5(4) 3_666 . 3_666 . no
O10 Mo2 Mo6 Mo4 -54.7(4) 3_666 . 3_666 . no
Mo7 Mo2 Mo6 Mo4 178.28(5) 3_766 . 3_666 . no
O9 Mo2 Mo6 Mo4 125.2(4) 3_766 . 3_666 . no
Mo4 Mo2 O4 Mo7 175.44(9) . . 3_666 . no
Mo4 Mo2 O4 Mo7 -94.7(4) . . 3_666 3_766 no
Mo1 Mo2 O4 Mo7 -90.6(5) 1_655 . 3_666 . no
Mo5 Mo2 O4 Mo7 -45.3(3) 1_655 . 3_666 . no
Mo6 Mo2 O4 Mo7 -136.0(3) 3_666 . 3_666 . no
O5 Mo2 O4 Mo7 176.4(4) 3_666 . 3_666 . no
O10 Mo2 O4 Mo7 88.3(4) 3_666 . 3_666 . no
Mo7 Mo2 O4 Mo7 -89.8(4) 3_766 . 3_666 . no
O9 Mo2 O4 Mo7 1.5(4) 3_766 . 3_666 . no
Mo4 Mo2 O5 Mo6 -84.7(4) . . 3_666 3_666 no
O11 Mo2 O5 Mo4 -5.4(4) . . 3_666 . no
O11 Mo2 O5 Mo6 -90.1(4) . . 3_666 3_666 no
Mo1 Mo2 O5 Mo4 41.5(3) 1_655 . 3_666 . no
Mo5 Mo2 O5 Mo4 84.8(5) 1_655 . 3_666 . no
Mo6 Mo2 O5 Mo4 84.7(4) 3_666 . 3_666 . no
O4 Mo2 O5 Mo4 -179.1(4) 3_666 . 3_666 . no
O10 Mo2 O5 Mo4 -93.4(4) 3_666 . 3_666 . no
Mo7 Mo2 O5 Mo4 131.3(3) 3_766 . 3_666 . no
Mo4 Mo2 O10 Mo1 13.4(6) . . 3_666 4_555 no
Mo4 Mo2 O10 Mo5 159.2(8) . . 3_666 4_555 no
O11 Mo2 O10 Mo1 -33.7(7) . . 3_666 4_555 no
O11 Mo2 O10 Mo5 112.2(8) . . 3_666 4_555 no
Mo4 Mo2 Mo7 O9 128.3(4) . . 3_766 . no
Mo4 Mo2 Mo7 Mo3 -53.18(7) . . 3_766 1_655 no
Mo4 Mo2 Mo7 Mo5 -106.69(6) . . 3_766 1_655 no
Mo4 Mo2 Mo7 O4 -145.2(3) . . 3_766 1_655 no
Mo4 Mo2 Mo7 O3 -55.5(5) . . 3_766 2_656 no
Mo4 Mo2 Mo7 Mo6 1.72(5) . . 3_766 3_666 no
Mo4 Mo2 Mo7 O4 126.7(4) . . 3_766 3_666 no
Mo4 Mo2 Mo7 O2 40.2(3) . . 3_766 4_565 no
O11 Mo2 Mo7 O9 -173.3(6) . . 3_766 . no
O11 Mo2 Mo7 Mo3 5.2(5) . . 3_766 1_655 no
O11 Mo2 Mo7 Mo5 -48.3(5) . . 3_766 1_655 no
O11 Mo2 Mo7 O4 -86.8(6) . . 3_766 1_655 no
O11 Mo2 Mo7 O3 3.0(7) . . 3_766 2_656 no
O11 Mo2 Mo7 Mo6 60.1(5) . . 3_766 3_666 no
O11 Mo2 Mo7 O4 -174.9(6) . . 3_766 3_666 no
O11 Mo2 Mo7 O2 98.6(6) . . 3_766 4_565 no
Mo1 Mo2 Mo7 O9 -178.9(4) 1_655 . 3_766 . no
Mo5 Mo2 Mo7 O9 -125.0(4) 1_655 . 3_766 . no
Mo6 Mo2 Mo7 O9 126.6(4) 3_666 . 3_766 . no
O4 Mo2 Mo7 O9 1.6(5) 3_666 . 3_766 . no
O5 Mo2 Mo7 O9 88.8(5) 3_666 . 3_766 . no
O10 Mo2 Mo7 O9 -1.1(6) 3_666 . 3_766 . no
O9 Mo2 Mo7 O9 -86.1(5) 3_766 . 3_766 . no
Mo4 Mo2 O9 Mo7 -175.53(8) . . 3_766 . no
Mo4 Mo2 O9 Mo5 88.0(4) . . 3_766 1_655 no
Mo4 Mo2 O9 Sn -26.0(7) . . 3_766 2_646 no
O11 Mo2 O9 Mo7 -175.5(5) . . 3_766 . no
O11 Mo2 O9 Mo5 88.1(4) . . 3_766 1_655 no
O11 Mo2 O9 Sn -26.0(5) . . 3_766 2_646 no
Mo1 Mo2 O9 Mo7 137.9(3) 1_655 . 3_766 . no
Mo5 Mo2 O9 Mo7 96.4(4) 1_655 . 3_766 . no
Mo6 Mo2 O9 Mo7 92.7(4) 3_666 . 3_766 . no
O4 Mo2 O9 Mo7 -1.5(4) 3_666 . 3_766 . no
O10 Mo2 O9 Mo7 -87.3(4) 3_666 . 3_766 . no
Mo7 Mo2 O9 Mo7 48.2(3) 3_766 . 3_766 . no
Mo1 Mo3 Mo5 O3 130.2(4) . . . . no
Mo1 Mo3 Mo5 O4 -147.6(3) . . . . no
Mo1 Mo3 Mo5 Mo2 -56.65(4) . . . 1_455 no
Mo1 Mo3 Mo5 O10 37.6(3) . . . 2_546 no
Mo1 Mo3 Mo5 Mo7 -109.47(5) . . . 3_666 no
Mo1 Mo3 Mo5 O8 125.9(4) . . . 3_666 no
Mo1 Mo3 Mo5 O9 -63.8(4) . . . 3_666 no
O2 Mo3 Mo5 Mo1 -121.0(4) . . . . no
O2 Mo3 Mo5 O3 9.2(5) . . . . no
O2 Mo3 Mo5 O4 91.4(5) . . . . no
O2 Mo3 Mo5 Mo2 -177.6(4) . . . 1_455 no
O2 Mo3 Mo5 O10 -83.4(5) . . . 2_546 no
O2 Mo3 Mo5 Mo7 129.6(4) . . . 3_666 no
O2 Mo3 Mo5 O8 5.0(5) . . . 3_666 no
O2 Mo3 Mo5 O9 175.2(6) . . . 3_666 no
O3 Mo3 Mo5 Mo1 146.6(3) 2_556 . . . no
O3 Mo3 Mo5 O3 -83.2(5) 2_556 . . . no
O3 Mo3 Mo5 O4 -1.0(4) 2_556 . . . no
O3 Mo3 Mo5 Mo2 90.0(3) 2_556 . . 1_455 no
O3 Mo3 Mo5 O10 -175.8(4) 2_556 . . 2_546 no
O3 Mo3 Mo5 Mo7 37.1(3) 2_556 . . 3_666 no
O3 Mo3 Mo5 O8 -87.5(5) 2_556 . . 3_666 no
O3 Mo3 Mo5 O9 82.8(5) 2_556 . . 3_666 no
O7 Mo3 Mo5 Mo1 52.3(5) 2_556 . . . no
O7 Mo3 Mo5 O3 -177.5(6) 2_556 . . . no
O7 Mo3 Mo5 O4 -95.3(6) 2_556 . . . no
O7 Mo3 Mo5 Mo2 -4.4(5) 2_556 . . 1_455 no
O7 Mo3 Mo5 O10 89.9(6) 2_556 . . 2_546 no
O7 Mo3 Mo5 Mo7 -57.2(5) 2_556 . . 3_666 no
O7 Mo3 Mo5 O8 178.2(6) 2_556 . . 3_666 no
O7 Mo3 Mo5 O9 -11.5(7) 2_556 . . 3_666 no
Mo6 Mo3 Mo5 Mo1 52.62(4) 3_566 . . . no
Mo6 Mo3 Mo5 O3 -177.2(4) 3_566 . . . no
Mo6 Mo3 Mo5 O4 -95.0(3) 3_566 . . . no
Mo6 Mo3 Mo5 Mo2 -4.03(4) 3_566 . . 1_455 no
Mo6 Mo3 Mo5 O10 90.2(3) 3_566 . . 2_546 no
Mo6 Mo3 Mo5 Mo7 -56.85(4) 3_566 . . 3_666 no
Mo6 Mo3 Mo5 O8 178.6(4) 3_566 . . 3_666 no
Mo6 Mo3 Mo5 O9 -11.2(4) 3_566 . . 3_666 no
Mo4 Mo3 Mo5 Mo1 -1.54(5) 3_665 . . . no
Mo4 Mo3 Mo5 O3 128.7(4) 3_665 . . . no
Mo4 Mo3 Mo5 O4 -149.1(3) 3_665 . . . no
Mo4 Mo3 Mo5 Mo2 -58.19(6) 3_665 . . 1_455 no
Mo4 Mo3 Mo5 O10 36.1(3) 3_665 . . 2_546 no
Mo4 Mo3 Mo5 Mo7 -111.01(6) 3_665 . . 3_666 no
Mo4 Mo3 Mo5 O8 124.4(4) 3_665 . . 3_666 no
Mo4 Mo3 Mo5 O9 -65.4(4) 3_665 . . 3_666 no
Mo7 Mo3 Mo5 Mo1 109.47(5) 3_666 . . . no
Mo7 Mo3 Mo5 O3 -120.3(4) 3_666 . . . no
Mo7 Mo3 Mo5 O4 -38.1(3) 3_666 . . . no
Mo7 Mo3 Mo5 Mo2 52.82(4) 3_666 . . 1_455 no
Mo7 Mo3 Mo5 O10 147.1(3) 3_666 . . 2_546 no
Mo7 Mo3 Mo5 O8 -124.6(4) 3_666 . . 3_666 no
Mo7 Mo3 Mo5 O9 45.6(4) 3_666 . . 3_666 no
O6 Mo3 Mo5 Mo1 -38.4(3) 3_666 . . . no
O6 Mo3 Mo5 O3 91.8(5) 3_666 . . . no
O6 Mo3 Mo5 O4 174.0(4) 3_666 . . . no
O6 Mo3 Mo5 Mo2 -95.0(3) 3_666 . . 1_455 no
O6 Mo3 Mo5 O10 -0.8(5) 3_666 . . 2_546 no
O6 Mo3 Mo5 Mo7 -147.9(3) 3_666 . . 3_666 no
O6 Mo3 Mo5 O8 87.6(5) 3_666 . . 3_666 no
O6 Mo3 Mo5 O9 -102.2(5) 3_666 . . 3_666 no
O8 Mo3 Mo5 Mo1 -125.9(4) 3_666 . . . no
O8 Mo3 Mo5 O3 4.3(5) 3_666 . . . no
O8 Mo3 Mo5 O4 86.5(5) 3_666 . . . no
O8 Mo3 Mo5 Mo2 177.4(4) 3_666 . . 1_455 no
O8 Mo3 Mo5 O10 -88.3(5) 3_666 . . 2_546 no
O8 Mo3 Mo5 Mo7 124.6(4) 3_666 . . 3_666 no
O8 Mo3 Mo5 O9 170.2(6) 3_666 . . 3_666 no
Mo1 Mo3 O2 Mo6 64.3(8) . . . 2_556 no
Mo1 Mo3 O2 Mo7 -151.5(5) . . . 2_656 no
Mo5 Mo3 O2 Mo6 148.3(4) . . . 2_556 no
Mo5 Mo3 O2 Mo7 -67.5(9) . . . 2_656 no
O3 Mo3 O2 Mo6 -118.6(7) 2_556 . . 2_556 no
O3 Mo3 O2 Mo7 25.7(8) 2_556 . . 2_656 no
O7 Mo3 O2 Mo6 -27.2(7) 2_556 . . 2_556 no
O7 Mo3 O2 Mo7 117.1(8) 2_556 . . 2_656 no
Mo6 Mo3 O2 Mo6 -22.3(9) 3_566 . . 2_556 no
Mo6 Mo3 O2 Mo7 121.9(6) 3_566 . . 2_656 no
Mo4 Mo3 O2 Mo6 18.7(6) 3_665 . . 2_556 no
Mo4 Mo3 O2 Mo7 162.9(7) 3_665 . . 2_656 no
Mo7 Mo3 O2 Mo6 -119.4(5) 3_666 . . 2_556 no
Mo7 Mo3 O2 Mo7 24.9(10) 3_666 . . 2_656 no
O6 Mo3 O2 Mo6 64.6(7) 3_666 . . 2_556 no
O6 Mo3 O2 Mo7 -151.1(8) 3_666 . . 2_656 no
O8 Mo3 O2 Mo6 151.8(7) 3_666 . . 2_556 no
O8 Mo3 O2 Mo7 -63.9(8) 3_666 . . 2_656 no
Mo1 Mo3 O3 Sn -100.9(4) . . 2_556 2_556 no
Mo1 Mo3 O3 Mo5 150.5(4) . . 2_556 2_556 no
Mo1 Mo3 O3 Mo7 -2.3(6) . . 2_556 3_666 no
Mo5 Mo3 O3 Sn -145.4(4) . . 2_556 2_556 no
Mo5 Mo3 O3 Mo5 106.0(6) . . 2_556 2_556 no
Mo5 Mo3 O3 Mo7 -46.8(3) . . 2_556 3_666 no
O2 Mo3 O3 Sn 82.2(5) . . 2_556 2_556 no
O2 Mo3 O3 Mo5 -26.4(7) . . 2_556 2_556 no
O2 Mo3 O3 Mo7 -179.2(4) . . 2_556 3_666 no
Mo1 Mo3 O7 Mo6 43.4(3) . . 2_556 3_566 no
Mo1 Mo3 O7 Mo4 -41.7(3) . . 2_556 3_665 no
Mo5 Mo3 O7 Mo6 0.4(7) . . 2_556 3_566 no
Mo5 Mo3 O7 Mo4 -84.7(5) . . 2_556 3_665 no
O2 Mo3 O7 Mo6 175.5(4) . . 2_556 3_566 no
O2 Mo3 O7 Mo4 90.4(4) . . 2_556 3_665 no
Mo1 Mo3 Mo6 Mo2 57.30(4) . . 3_566 1_455 no
Mo1 Mo3 Mo6 Mo4 1.78(6) . . 3_566 1_455 no
Mo1 Mo3 Mo6 O7 -126.5(5) . . 3_566 2_556 no
Mo1 Mo3 Mo6 O5 61.5(4) . . 3_566 3_566 no
Mo1 Mo3 Mo6 Mo4 -69.62(5) . . 3_566 3_665 no
Mo1 Mo3 Mo6 Mo7 110.42(6) . . 3_566 3_666 no
Mo1 Mo3 Mo6 O2 145.3(3) . . 3_566 4_465 no
Mo5 Mo3 Mo6 Mo1 -53.24(4) . . 3_566 . no
Mo5 Mo3 Mo6 Mo2 4.06(4) . . 3_566 1_455 no
Mo5 Mo3 Mo6 Mo4 -51.47(7) . . 3_566 1_455 no
Mo5 Mo3 Mo6 O7 -179.7(5) . . 3_566 2_556 no
Mo5 Mo3 Mo6 O5 8.3(4) . . 3_566 3_566 no
Mo5 Mo3 Mo6 Mo4 -122.86(6) . . 3_566 3_665 no
Mo5 Mo3 Mo6 Mo7 57.18(5) . . 3_566 3_666 no
Mo5 Mo3 Mo6 O2 92.1(3) . . 3_566 4_465 no
O2 Mo3 Mo6 Mo1 119.8(4) . . 3_566 . no
O2 Mo3 Mo6 Mo2 177.1(4) . . 3_566 1_455 no
O2 Mo3 Mo6 Mo4 121.6(4) . . 3_566 1_455 no
O2 Mo3 Mo6 O7 -6.7(6) . . 3_566 2_556 no
O2 Mo3 Mo6 O5 -178.7(6) . . 3_566 3_566 no
O2 Mo3 Mo6 Mo4 50.2(4) . . 3_566 3_665 no
O2 Mo3 Mo6 Mo7 -129.8(4) . . 3_566 3_666 no
O2 Mo3 Mo6 O2 -94.9(5) . . 3_566 4_465 no
O3 Mo3 Mo6 Mo1 -145.3(3) 2_556 . 3_566 . no
O7 Mo3 Mo6 Mo1 126.5(5) 2_556 . 3_566 . no
Mo4 Mo3 Mo6 Mo1 69.62(5) 3_665 . 3_566 . no
Mo7 Mo3 Mo6 Mo1 -110.42(6) 3_666 . 3_566 . no
O6 Mo3 Mo6 Mo1 34.9(3) 3_666 . 3_566 . no
O8 Mo3 Mo6 Mo1 -51.7(4) 3_666 . 3_566 . no
Mo1 Mo3 Mo4 Mo6 0.23(5) . . 3_665 1_554 no
Mo1 Mo3 Mo4 O1 -143.0(3) . . 3_665 1_554 no
Mo1 Mo3 Mo4 O5 -58.1(4) . . 3_665 1_554 no
Mo1 Mo3 Mo4 O7 128.6(5) . . 3_665 2_556 no
Mo1 Mo3 Mo4 Mo6 70.11(4) . . 3_665 3_566 no
Mo1 Mo3 Mo4 O11 128.3(5) . . 3_665 3_665 no
Mo1 Mo3 Mo4 O6 -57.8(4) . . 3_665 3_666 no
Mo5 Mo3 Mo4 Mo1 1.56(5) . . 3_665 . no
Mo5 Mo3 Mo4 Mo6 1.79(8) . . 3_665 1_554 no
Mo5 Mo3 Mo4 O1 -141.5(3) . . 3_665 1_554 no
Mo5 Mo3 Mo4 O5 -56.6(4) . . 3_665 1_554 no
Mo5 Mo3 Mo4 O7 130.2(5) . . 3_665 2_556 no
Mo5 Mo3 Mo4 Mo6 71.66(6) . . 3_665 3_566 no
Mo5 Mo3 Mo4 O11 129.8(5) . . 3_665 3_665 no
Mo5 Mo3 Mo4 O6 -56.2(4) . . 3_665 3_666 no
O2 Mo3 Mo4 Mo1 141.5(3) . . 3_665 . no
O2 Mo3 Mo4 Mo6 141.7(3) . . 3_665 1_554 no
O2 Mo3 Mo4 O1 -1.5(4) . . 3_665 1_554 no
O2 Mo3 Mo4 O5 83.4(5) . . 3_665 1_554 no
O2 Mo3 Mo4 O7 -89.9(6) . . 3_665 2_556 no
O2 Mo3 Mo4 Mo6 -148.4(3) . . 3_665 3_566 no
O2 Mo3 Mo4 O11 -90.3(6) . . 3_665 3_665 no
O2 Mo3 Mo4 O6 83.7(5) . . 3_665 3_666 no
O3 Mo3 Mo4 Mo1 -127.5(4) 2_556 . 3_665 . no
O7 Mo3 Mo4 Mo1 -128.6(5) 2_556 . 3_665 . no
Mo6 Mo3 Mo4 Mo1 -70.11(4) 3_566 . 3_665 . no
Mo7 Mo3 Mo4 Mo1 -70.14(7) 3_666 . 3_665 . no
O6 Mo3 Mo4 Mo1 57.8(4) 3_666 . 3_665 . no
O8 Mo3 Mo4 Mo1 55.8(4) 3_666 . 3_665 . no
Mo1 Mo3 Mo7 Mo5 54.27(4) . . 3_666 . no
Mo1 Mo3 Mo7 O4 92.3(3) . . 3_666 . no
Mo1 Mo3 Mo7 Mo2 0.36(5) . . 3_666 1_455 no
Mo1 Mo3 Mo7 O9 178.8(4) . . 3_666 1_455 no
Mo1 Mo3 Mo7 O3 178.4(4) . . 3_666 2_556 no
Mo1 Mo3 Mo7 Mo6 -53.17(4) . . 3_666 3_566 no
Mo1 Mo3 Mo7 O4 0.2(5) . . 3_666 3_566 no
Mo1 Mo3 Mo7 O2 -90.6(3) . . 3_666 4_465 no
Mo5 Mo3 Mo7 O4 38.0(3) . . 3_666 . no
Mo5 Mo3 Mo7 Mo2 -53.91(5) . . 3_666 1_455 no
Mo5 Mo3 Mo7 O9 124.5(4) . . 3_666 1_455 no
Mo5 Mo3 Mo7 O3 124.2(4) . . 3_666 2_556 no
Mo5 Mo3 Mo7 Mo6 -107.43(5) . . 3_666 3_566 no
Mo5 Mo3 Mo7 O4 -54.1(5) . . 3_666 3_566 no
Mo5 Mo3 Mo7 O2 -144.9(3) . . 3_666 4_465 no
O2 Mo3 Mo7 Mo5 -123.0(4) . . 3_666 . no
O2 Mo3 Mo7 O4 -85.0(5) . . 3_666 . no
O2 Mo3 Mo7 Mo2 -176.9(4) . . 3_666 1_455 no
O2 Mo3 Mo7 O9 1.5(6) . . 3_666 1_455 no
O2 Mo3 Mo7 O3 1.1(6) . . 3_666 2_556 no
O2 Mo3 Mo7 Mo6 129.6(4) . . 3_666 3_566 no
O2 Mo3 Mo7 O4 -177.1(6) . . 3_666 3_566 no
O2 Mo3 Mo7 O2 92.1(5) . . 3_666 4_465 no
O3 Mo3 Mo7 Mo5 -124.2(4) 2_556 . 3_666 . no
O3 Mo3 Mo7 O4 -86.2(5) 2_556 . 3_666 . no
O7 Mo3 Mo7 Mo5 145.2(3) 2_556 . 3_666 . no
O7 Mo3 Mo7 O4 -176.8(4) 2_556 . 3_666 . no
Mo6 Mo3 Mo7 Mo5 107.43(5) 3_566 . 3_666 . no
Mo6 Mo3 Mo7 O4 145.4(3) 3_566 . 3_666 . no
Mo4 Mo3 Mo7 Mo5 107.47(7) 3_665 . 3_666 . no
Mo4 Mo3 Mo7 O4 145.5(3) 3_665 . 3_666 . no
O6 Mo3 Mo7 Mo5 51.1(5) 3_666 . 3_666 . no
O6 Mo3 Mo7 O4 89.1(5) 3_666 . 3_666 . no
O8 Mo3 Mo7 Mo5 -36.3(3) 3_666 . 3_666 . no
O8 Mo3 Mo7 O4 1.7(4) 3_666 . 3_666 . no
Mo1 Mo3 O6 Mo4 84.9(4) . . 3_666 3_665 no
Mo5 Mo3 O6 Mo1 47.7(3) . . 3_666 . no
Mo5 Mo3 O6 Mo4 132.6(3) . . 3_666 3_665 no
O2 Mo3 O6 Mo1 -179.6(4) . . 3_666 . no
O2 Mo3 O6 Mo4 -94.7(4) . . 3_666 3_665 no
O7 Mo3 O6 Mo1 -89.5(5) 2_556 . 3_666 . no
Mo6 Mo3 O6 Mo1 -42.6(3) 3_566 . 3_666 . no
Mo4 Mo3 O6 Mo1 -84.9(4) 3_665 . 3_666 . no
Mo7 Mo3 O6 Mo1 4.4(6) 3_666 . 3_666 . no
O8 Mo3 O6 Mo1 93.6(4) 3_666 . 3_666 . no
Mo1 Mo3 O8 Sn -147.0(8) . . 3_666 . no
Mo1 Mo3 O8 Mo5 -44.2(3) . . 3_666 . no
Mo1 Mo3 O8 Sn 91.8(3) . . 3_666 3_666 no
Mo5 Mo3 O8 Sn -102.8(9) . . 3_666 . no
Mo5 Mo3 O8 Sn 136.0(6) . . 3_666 3_666 no
O2 Mo3 O8 Sn 80.9(8) . . 3_666 . no
O2 Mo3 O8 Mo5 -176.3(4) . . 3_666 . no
O2 Mo3 O8 Sn -40.3(4) . . 3_666 3_666 no
O3 Mo3 O8 Sn -9.6(8) 2_556 . 3_666 . no
O3 Mo3 O8 Mo5 93.3(4) 2_556 . 3_666 . no
Mo6 Mo3 O8 Sn -104.9(8) 3_566 . 3_666 . no
Mo6 Mo3 O8 Mo5 -2.1(6) 3_566 . 3_666 . no
Mo4 Mo3 O8 Sn 168.2(5) 3_665 . 3_666 . no
Mo4 Mo3 O8 Mo5 -89.0(4) 3_665 . 3_666 . no
Mo7 Mo3 O8 Sn -56.3(8) 3_666 . 3_666 . no
Mo7 Mo3 O8 Mo5 46.5(3) 3_666 . 3_666 . no
O6 Mo3 O8 Sn 166.8(9) 3_666 . 3_666 . no
O6 Mo3 O8 Mo5 -90.4(4) 3_666 . 3_666 . no
Mo2 Mo4 O11 Mo1 -87.2(4) . . . 1_655 no
Mo6 Mo4 O11 Mo2 132.1(3) 1_654 . . . no
Mo6 Mo4 O11 Mo1 45.0(3) 1_654 . . 1_655 no
Mo1 Mo4 O11 Mo2 87.2(4) 1_655 . . . no
Mo1 Mo4 O11 Mo2 87.6(5) 3_665 . . . no
Mo1 Mo4 O11 Mo1 0.4(6) 3_665 . . 1_655 no
Mo3 Mo4 O11 Mo2 179.39(9) 3_665 . . . no
Mo3 Mo4 O11 Mo1 92.2(4) 3_665 . . 1_655 no
Mo6 Mo4 O11 Mo2 42.4(3) 3_666 . . . no
Mo6 Mo4 O11 Mo1 -44.8(3) 3_666 . . 1_655 no
O1 Mo4 O11 Mo2 -91.5(4) 3_666 . . . no
O1 Mo4 O11 Mo1 -178.6(4) 3_666 . . 1_655 no
O5 Mo4 O11 Mo2 -5.2(4) 3_666 . . . no
O5 Mo4 O11 Mo1 -92.4(4) 3_666 . . 1_655 no
O7 Mo4 O11 Mo2 179.6(5) 4_554 . . . no
O7 Mo4 O11 Mo1 92.5(4) 4_554 . . 1_655 no
Mo2 Mo4 O6 Mo1 91.8(4) . . 1_554 3_665 no
Mo2 Mo4 O6 Mo3 179.29(9) . . 1_554 3_665 no
Mo2 Mo4 Mo6 Mo7 -179.08(7) . . 1_654 1_554 no
Mo2 Mo4 Mo6 O5 -51.3(4) . . 1_654 1_654 no
Mo2 Mo4 Mo6 Mo1 1.07(6) . . 1_654 1_655 no
Mo2 Mo4 Mo6 O2 127.7(4) . . 1_654 2_645 no
Mo2 Mo4 Mo6 O1 38.3(3) . . 1_654 2_646 no
Mo2 Mo4 Mo6 Mo1 -108.30(8) . . 1_654 3_665 no
Mo2 Mo4 Mo6 Mo3 -179.04(9) . . 1_654 3_665 no
Mo2 Mo4 Mo6 O7 125.5(5) . . 1_654 4_554 no
O11 Mo4 Mo6 Mo7 142.8(3) . . 1_654 1_554 no
O11 Mo4 Mo6 O5 -89.4(5) . . 1_654 1_654 no
O11 Mo4 Mo6 Mo1 -37.1(3) . . 1_654 1_655 no
O11 Mo4 Mo6 O2 89.6(5) . . 1_654 2_645 no
O11 Mo4 Mo6 O1 0.2(4) . . 1_654 2_646 no
O11 Mo4 Mo6 Mo1 -146.4(3) . . 1_654 3_665 no
O11 Mo4 Mo6 Mo3 142.8(3) . . 1_654 3_665 no
O11 Mo4 Mo6 O7 87.4(6) . . 1_654 4_554 no
Mo2 Mo4 Mo6 Mo1 71.43(5) . . 3_666 1_655 no
Mo2 Mo4 Mo6 Mo3 69.65(6) . . 3_666 1_655 no
Mo2 Mo4 Mo6 O7 127.3(5) . . 3_666 2_656 no
Mo2 Mo4 Mo6 Mo1 -179.44(5) . . 3_666 3_665 no
Mo2 Mo4 Mo6 O5 -55.8(4) . . 3_666 3_666 no
Mo2 Mo4 Mo6 Mo7 1.71(5) . . 3_666 3_766 no
Mo2 Mo4 Mo6 O2 -52.8(4) . . 3_666 4_565 no
O11 Mo4 Mo6 Mo2 -34.4(3) . . 3_666 . no
O11 Mo4 Mo6 Mo1 37.1(3) . . 3_666 1_655 no
O11 Mo4 Mo6 Mo3 35.3(3) . . 3_666 1_655 no
O11 Mo4 Mo6 O7 92.9(6) . . 3_666 2_656 no
O11 Mo4 Mo6 Mo1 146.2(3) . . 3_666 3_665 no
O11 Mo4 Mo6 O5 -90.1(5) . . 3_666 3_666 no
O11 Mo4 Mo6 Mo7 -32.7(3) . . 3_666 3_766 no
O11 Mo4 Mo6 O2 -87.2(5) . . 3_666 4_565 no
O6 Mo4 Mo6 Mo2 142.6(3) 1_554 . 3_666 . no
Mo6 Mo4 Mo6 Mo2 -126.10(6) 1_654 . 3_666 . no
Mo1 Mo4 Mo6 Mo2 -71.43(5) 1_655 . 3_666 . no
Mo1 Mo4 Mo6 Mo2 179.44(5) 3_665 . 3_666 . no
Mo3 Mo4 Mo6 Mo2 179.67(7) 3_665 . 3_666 . no
O1 Mo4 Mo6 Mo2 55.7(4) 3_666 . 3_666 . no
O5 Mo4 Mo6 Mo2 55.8(4) 3_666 . 3_666 . no
O7 Mo4 Mo6 Mo2 -124.9(5) 4_554 . 3_666 . no
Mo2 Mo4 O1 Mo6 -164.3(7) . . 3_666 4_554 no
Mo2 Mo4 O1 Mo1 -19.7(7) . . 3_666 4_555 no
O11 Mo4 O1 Mo6 -118.3(8) . . 3_666 4_554 no
O11 Mo4 O1 Mo1 26.3(8) . . 3_666 4_555 no
Mo2 Mo4 O5 Mo6 85.7(4) . . 3_666 3_666 no
O11 Mo4 O5 Mo2 5.3(4) . . 3_666 . no
O11 Mo4 O5 Mo6 91.0(4) . . 3_666 3_666 no
O6 Mo4 O5 Mo2 -179.0(4) 1_554 . 3_666 . no
Mo6 Mo4 O5 Mo2 -88.5(4) 1_654 . 3_666 . no
Mo1 Mo4 O5 Mo2 -42.3(3) 1_655 . 3_666 . no
Mo1 Mo4 O5 Mo2 -132.0(3) 3_665 . 3_666 . no
Mo3 Mo4 O5 Mo2 -179.28(9) 3_665 . 3_666 . no
Mo6 Mo4 O5 Mo2 -85.7(4) 3_666 . 3_666 . no
O1 Mo4 O5 Mo2 94.2(4) 3_666 . 3_666 . no
Mo2 Mo4 O7 Mo6 -92.6(4) . . 4_554 1_654 no
Mo2 Mo4 O7 Mo3 -179.38(9) . . 4_554 3_665 no
O11 Mo4 O7 Mo6 -93.0(5) . . 4_554 1_654 no
O11 Mo4 O7 Mo3 -179.8(5) . . 4_554 3_665 no
Mo1 Mo5 O3 Sn 122.8(3) . . . . no
Mo1 Mo5 O3 Mo3 -115.9(6) . . . 2_546 no
Mo1 Mo5 O3 Mo7 24.2(9) . . . 4_455 no
Mo3 Mo5 O3 Sn 25.6(5) . . . . no
Mo3 Mo5 O3 Mo3 146.9(4) . . . 2_546 no
Mo3 Mo5 O3 Mo7 -73.0(8) . . . 4_455 no
O4 Mo5 O3 Sn -59.5(4) . . . . no
O4 Mo5 O3 Mo3 61.9(7) . . . 2_546 no
O4 Mo5 O3 Mo7 -158.0(7) . . . 4_455 no
Mo2 Mo5 O3 Sn -145.05(17) 1_455 . . . no
Mo2 Mo5 O3 Mo3 -23.7(8) 1_455 . . 2_546 no
Mo2 Mo5 O3 Mo7 116.4(6) 1_455 . . 4_455 no
O10 Mo5 O3 Sn 121.6(4) 2_546 . . . no
O10 Mo5 O3 Mo3 -117.1(7) 2_546 . . 2_546 no
O10 Mo5 O3 Mo7 23.0(7) 2_546 . . 4_455 no
Mo7 Mo5 O3 Sn -60.7(4) 3_666 . . . no
Mo7 Mo5 O3 Mo3 60.7(8) 3_666 . . 2_546 no
Mo7 Mo5 O3 Mo7 -159.3(4) 3_666 . . 4_455 no
O8 Mo5 O3 Sn 28.8(4) 3_666 . . . no
O8 Mo5 O3 Mo3 150.1(7) 3_666 . . 2_546 no
O8 Mo5 O3 Mo7 -69.8(7) 3_666 . . 4_455 no
O9 Mo5 O3 Sn -144.9(4) 3_666 . . . no
O9 Mo5 O3 Mo3 -23.6(7) 3_666 . . 2_546 no
O9 Mo5 O3 Mo7 116.5(7) 3_666 . . 4_455 no
Mo1 Mo5 O4 Mo7 88.5(5) . . . 1_455 no
Mo1 Mo5 O4 Mo7 -1.1(6) . . . 3_666 no
Mo3 Mo5 O4 Mo7 134.1(3) . . . 1_455 no
Mo3 Mo5 O4 Mo7 44.5(3) . . . 3_666 no
O3 Mo5 O4 Mo7 -89.2(4) . . . 1_455 no
O3 Mo5 O4 Mo7 -178.8(4) . . . 3_666 no
Mo2 Mo5 O4 Mo7 44.0(3) 1_455 . . 1_455 no
Mo2 Mo5 O4 Mo7 -45.5(3) 1_455 . . 3_666 no
Mo7 Mo5 O4 Mo7 89.6(4) 3_666 . . 1_455 no
O8 Mo5 O4 Mo7 -177.6(4) 3_666 . . 1_455 no
O8 Mo5 O4 Mo7 92.9(4) 3_666 . . 3_666 no
O9 Mo5 O4 Mo7 -3.3(4) 3_666 . . 1_455 no
O9 Mo5 O4 Mo7 -92.9(4) 3_666 . . 3_666 no
Mo1 Mo5 O10 Mo2 154.8(10) . . 2_546 4_455 no
Mo3 Mo5 O10 Mo1 -44.5(3) . . 2_546 . no
Mo3 Mo5 O10 Mo2 110.3(7) . . 2_546 4_455 no
O3 Mo5 O10 Mo1 179.0(4) . . 2_546 . no
O3 Mo5 O10 Mo2 -26.3(8) . . 2_546 4_455 no
Mo2 Mo5 O10 Mo1 45.9(3) 1_455 . 2_546 . no
Mo7 Mo5 O10 Mo1 1.5(7) 3_666 . 2_546 . no
O8 Mo5 O10 Mo1 -93.0(4) 3_666 . 2_546 . no
O9 Mo5 O10 Mo1 93.7(4) 3_666 . 2_546 . no
Mo1 Mo5 Mo7 Mo3 -56.04(4) . . 3_666 . no
Mo1 Mo5 Mo7 O4 179.3(4) . . 3_666 . no
Mo1 Mo5 Mo7 Mo2 55.63(4) . . 3_666 1_455 no
Mo1 Mo5 Mo7 O9 176.7(4) . . 3_666 1_455 no
Mo1 Mo5 Mo7 O3 -94.4(3) . . 3_666 2_556 no
Mo1 Mo5 Mo7 Mo6 0.76(5) . . 3_666 3_566 no
Mo1 Mo5 Mo7 O4 93.1(3) . . 3_666 3_566 no
Mo1 Mo5 Mo7 O2 1.9(5) . . 3_666 4_465 no
Mo3 Mo5 Mo7 O4 -124.7(4) . . 3_666 . no
Mo3 Mo5 Mo7 Mo2 111.67(5) . . 3_666 1_455 no
Mo3 Mo5 Mo7 O9 -127.3(4) . . 3_666 1_455 no
Mo3 Mo5 Mo7 O3 -38.4(3) . . 3_666 2_556 no
Mo3 Mo5 Mo7 Mo6 56.80(4) . . 3_666 3_566 no
Mo3 Mo5 Mo7 O4 149.1(3) . . 3_666 3_566 no
Mo3 Mo5 Mo7 O2 57.9(5) . . 3_666 4_465 no
O3 Mo5 Mo7 Mo3 126.3(4) . . 3_666 . no
O3 Mo5 Mo7 O4 1.6(5) . . 3_666 . no
O3 Mo5 Mo7 Mo2 -122.0(4) . . 3_666 1_455 no
O3 Mo5 Mo7 O9 -1.0(6) . . 3_666 1_455 no
O3 Mo5 Mo7 O3 88.0(5) . . 3_666 2_556 no
O3 Mo5 Mo7 Mo6 -176.9(4) . . 3_666 3_566 no
O3 Mo5 Mo7 O4 -84.6(5) . . 3_666 3_566 no
O3 Mo5 Mo7 O2 -175.8(6) . . 3_666 4_465 no
O4 Mo5 Mo7 Mo3 124.7(4) . . 3_666 . no
O4 Mo5 Mo7 Mo2 -123.7(4) . . 3_666 1_455 no
O4 Mo5 Mo7 O9 -2.6(6) . . 3_666 1_455 no
O4 Mo5 Mo7 O3 86.3(5) . . 3_666 2_556 no
O4 Mo5 Mo7 Mo6 -178.5(4) . . 3_666 3_566 no
O4 Mo5 Mo7 O4 -86.3(5) . . 3_666 3_566 no
O4 Mo5 Mo7 O2 -177.4(6) . . 3_666 4_465 no
Mo2 Mo5 Mo7 Mo3 -111.67(5) 1_455 . 3_666 . no
Mo2 Mo5 Mo7 O4 123.7(4) 1_455 . 3_666 . no
O10 Mo5 Mo7 Mo3 -57.2(5) 2_546 . 3_666 . no
O10 Mo5 Mo7 O4 178.1(6) 2_546 . 3_666 . no
O8 Mo5 Mo7 Mo3 38.0(3) 3_666 . 3_666 . no
O8 Mo5 Mo7 O4 -86.6(5) 3_666 . 3_666 . no
O9 Mo5 Mo7 Mo3 -151.0(3) 3_666 . 3_666 . no
O9 Mo5 Mo7 O4 84.4(5) 3_666 . 3_666 . no
Mo1 Mo5 O8 Sn -172.6(3) . . 3_666 . no
Mo1 Mo5 O8 Mo3 45.6(3) . . 3_666 . no
Mo1 Mo5 O8 Sn -57.4(7) . . 3_666 3_666 no
Mo3 Mo5 O8 Sn 141.8(6) . . 3_666 . no
Mo3 Mo5 O8 Sn -103.0(8) . . 3_666 3_666 no
O3 Mo5 O8 Sn -35.3(4) . . 3_666 . no
O3 Mo5 O8 Mo3 -177.1(4) . . 3_666 . no
O3 Mo5 O8 Sn 79.9(7) . . 3_666 3_666 no
O4 Mo5 O8 Sn 48.7(4) . . 3_666 . no
O4 Mo5 O8 Mo3 -93.1(4) . . 3_666 . no
O4 Mo5 O8 Sn 163.9(8) . . 3_666 3_666 no
Mo2 Mo5 O8 Sn 137.9(3) 1_455 . 3_666 . no
Mo2 Mo5 O8 Mo3 -3.9(6) 1_455 . 3_666 . no
O10 Mo5 O8 Sn -122.6(5) 2_546 . 3_666 . no
O10 Mo5 O8 Mo3 95.6(4) 2_546 . 3_666 . no
Mo7 Mo5 O8 Sn 97.3(3) 3_666 . 3_666 . no
Mo7 Mo5 O8 Mo3 -44.5(3) 3_666 . 3_666 . no
Mo1 Mo5 O9 Mo2 -42.7(3) . . 3_666 1_455 no
Mo1 Mo5 O9 Mo7 -135.2(3) . . 3_666 1_455 no
Mo1 Mo5 O9 Sn 67.6(4) . . 3_666 2_546 no
Mo3 Mo5 O9 Mo2 9.7(6) . . 3_666 1_455 no
Mo3 Mo5 O9 Mo7 -82.8(5) . . 3_666 1_455 no
Mo3 Mo5 O9 Sn 120.0(4) . . 3_666 2_546 no
O3 Mo5 O9 Mo2 -179.9(4) . . 3_666 1_455 no
O3 Mo5 O9 Mo7 87.6(4) . . 3_666 1_455 no
O3 Mo5 O9 Sn -69.7(5) . . 3_666 2_546 no
O4 Mo5 O9 Mo2 95.8(4) . . 3_666 1_455 no
O4 Mo5 O9 Mo7 3.3(4) . . 3_666 1_455 no
O4 Mo5 O9 Sn -153.9(5) . . 3_666 2_546 no
Mo7 Mo6 O5 Mo2 45.2(3) 1_455 . . 3_666 no
Mo7 Mo6 O5 Mo4 133.5(3) 1_455 . . 3_666 no
Mo4 Mo6 O5 Mo2 -91.1(4) 1_456 . . 3_666 no
Mo4 Mo6 O5 Mo4 -2.8(6) 1_456 . . 3_666 no
Mo1 Mo6 O5 Mo2 -134.3(3) 1_556 . . 3_666 no
Mo1 Mo6 O5 Mo4 -46.1(3) 1_556 . . 3_666 no
O2 Mo6 O5 Mo2 89.7(4) 2_546 . . 3_666 no
O2 Mo6 O5 Mo4 177.9(4) 2_546 . . 3_666 no
O1 Mo6 O5 Mo2 178.5(4) 2_547 . . 3_666 no
O1 Mo6 O5 Mo4 -93.2(4) 2_547 . . 3_666 no
Mo1 Mo6 O5 Mo2 -44.4(3) 3_566 . . 3_666 no
Mo1 Mo6 O5 Mo4 43.9(3) 3_566 . . 3_666 no
Mo3 Mo6 O5 Mo2 5.8(6) 3_566 . . 3_666 no
Mo3 Mo6 O5 Mo4 94.1(4) 3_566 . . 3_666 no
Mo2 Mo6 O5 Mo4 88.3(4) 3_666 . . 3_666 no
Mo4 Mo6 O5 Mo2 -88.3(4) 3_666 . . 3_666 no
O5 Mo6 Mo7 O4 1.3(4) . . 1_455 . no
O5 Mo6 Mo7 O2 86.4(5) . . 1_455 2_546 no
O5 Mo6 Mo7 Mo3 -148.1(3) . . 1_455 3_566 no
O5 Mo6 Mo7 Mo5 -92.6(3) . . 1_455 3_566 no
O5 Mo6 Mo7 O4 -90.9(5) . . 1_455 3_566 no
O5 Mo6 Mo7 Mo2 -37.0(3) . . 1_455 3_666 no
O5 Mo6 Mo7 O9 83.3(5) . . 1_455 3_666 no
O5 Mo6 Mo7 O3 175.7(4) . . 1_455 4_455 no
Mo4 Mo6 Mo7 O4 149.5(3) 1_456 . 1_455 . no
O2 Mo6 Mo7 O4 -85.2(5) 2_546 . 1_455 . no
O1 Mo6 Mo7 O4 -87.1(5) 2_547 . 1_455 . no
Mo1 Mo6 Mo7 O4 94.6(3) 3_566 . 1_455 . no
Mo3 Mo6 Mo7 O4 149.4(3) 3_566 . 1_455 . no
Mo2 Mo6 Mo7 O4 38.3(3) 3_666 . 1_455 . no
Mo4 Mo6 Mo7 O4 40.0(3) 3_666 . 1_455 . no
O7 Mo6 Mo7 O4 -173.2(4) 4_455 . 1_455 . no
O5 Mo6 O2 Mo7 -92.4(4) . . 2_546 1_455 no
O5 Mo6 O2 Mo3 63.5(7) . . 2_546 2_546 no
O5 Mo6 O1 Mo1 92.6(4) . . 2_547 1_556 no
O5 Mo6 O1 Mo4 -63.0(8) . . 2_547 4_456 no
Mo6 Mo7 O4 Mo2 174.51(10) 1_655 . 3_666 . no
O4 Mo7 O4 Mo2 81.3(4) 1_655 . 3_666 . no
Mo3 Mo7 O4 Mo2 -138.0(3) 3_666 . 3_666 . no
Mo5 Mo7 O4 Mo2 176.7(6) 3_666 . 3_666 . no
Mo2 Mo7 O4 Mo2 130.3(3) 3_766 . 3_666 . no
O9 Mo7 O4 Mo2 -1.4(4) 3_766 . 3_666 . no
O3 Mo7 O4 Mo2 -89.5(4) 4_555 . 3_666 . no
Mo6 Mo7 O9 Mo2 -174.60(10) 1_655 . 3_766 . no
O4 Mo7 O9 Mo2 -88.8(4) 1_655 . 3_766 . no
O2 Mo7 O9 Mo2 -177.0(4) 2_646 . 3_766 . no
Mo3 Mo7 O9 Mo2 90.3(4) 3_666 . 3_766 . no
Mo5 Mo7 O9 Mo2 -0.5(6) 3_666 . 3_766 . no
O4 Mo7 O9 Mo2 1.5(4) 3_666 . 3_766 . no
Mo2 Mo7 O9 Mo2 -87.6(4) 3_766 . 3_766 . no
O3 Mo7 O9 Mo2 90.0(4) 4_555 . 3_766 . no
